data_7225184
loop_
_publ_author_name
'Beldon, Patrick J.'
'Henke, Sebastian'
'Monserrat, Bartomeu'
'Tominaka, Satoshi'
'Stock, Norbert'
'Cheetham, Anthony K.'

_publ_section_title
;
 Transition metal coordination complexes of chrysazin
;
_journal_issue 27
_journal_name_full CrystEngComm
_journal_page_first 5121
_journal_paper_doi 10.1039/C5CE00792E
_journal_volume 18
_journal_year 2016
_chemical_formula_moiety '2(C68 H52 Co4 N4 O20), 2.35(C3 H7 N O), 0.5(O)'
_chemical_formula_sum 'C143.05 H120.45 Co8 N10.35 O42.85'
_chemical_formula_weight 3141.48
_chemical_name_systematic
'di[tetra(chrysazinato)-tetra(N,N-dimethylformamide)-tetra-cobalt(II)] di(N,N-dimethylformamide) solvate hemihydrate'
_space_group_crystal_system triclinic
_space_group_IT_number 2
_space_group_name_Hall '-P 1'
_space_group_name_H-M_alt 'P -1'
_symmetry_space_group_name_Hall '-P 1'
_symmetry_space_group_name_H-M 'P -1'
_atom_sites_solution_hydrogens geom
_audit_creation_date 2016-04-05
_audit_creation_method
;
Olex2 1.2
(compiled 2013.09.17 svn.r2790 for OlexSys, GUI svn.r4601)
;
_audit_update_record
;
2016-04-20 deposited with the CCDC.
2016-05-11 downloaded from the CCDC.
;
_cell_angle_alpha 90.9201(10)
_cell_angle_beta 104.1390(16)
_cell_angle_gamma 90.2340(13)
_cell_formula_units_Z 2
_cell_length_a 15.6278(16)
_cell_length_b 15.6996(15)
_cell_length_c 29.048(3)
_cell_measurement_reflns_used 19366
_cell_measurement_temperature 100
_cell_measurement_theta_max 27.5
_cell_measurement_theta_min 2.3
_cell_volume 6909.9(12)
_computing_molecular_graphics
;
O. V. Dolomanov, L. J. Bourhis, R. J. Gildea, J. A. K. Howard and H. Puschmann,
OLEX2: a complete structure solution, refinement and analysis program.
J. Appl. Cryst. (2009). 42, 339-341.
;
_computing_publication_material
;
O. V. Dolomanov, L. J. Bourhis, R. J. Gildea, J. A. K. Howard and H. Puschmann,
OLEX2: a complete structure solution, refinement and analysis program.
J. Appl. Cryst. (2009). 42, 339-341.
;
_computing_structure_refinement
;
SHELX, G.M. Sheldrick, Acta Cryst.
(2008). A64, 112-122
;
_diffrn_ambient_temperature 100
_diffrn_detector CCD
_diffrn_detector_area_resol_mean 28.5714
_diffrn_measured_fraction_theta_full 0.998
_diffrn_measured_fraction_theta_max 0.988
_diffrn_measurement_details
;
scan:
    Number of images: 330
               Slice: -95.0000 - 70.0000
         Image width: 0.5000
            Exp time: 25.0000
       Rotation axis: Omega
               Omega: 0.0000
               Kappa: 18.0000
                 Phi: -180.0000
                 XTD: 50.0076
              2theta: -20.0488
scan:
    Number of images: 180
               Slice: -69.0000 - 21.0000
         Image width: 0.5000
            Exp time: 25.0000
       Rotation axis: Omega
               Omega: 0.0000
               Kappa: -72.0000
                 Phi: -90.0000
                 XTD: 50.0076
              2theta: -20.0488
scan:
    Number of images: 204
               Slice: -32.0000 - 70.0000
         Image width: 0.5000
            Exp time: 25.0000
       Rotation axis: Omega
               Omega: 0.0000
               Kappa: 72.0000
                 Phi: -150.0000
                 XTD: 50.0076
              2theta: -20.0488
scan:
    Number of images: 178
               Slice: -69.0000 - 20.0000
         Image width: 0.5000
            Exp time: 25.0000
       Rotation axis: Omega
               Omega: 0.0000
               Kappa: -72.0000
                 Phi: 90.0000
                 XTD: 50.0076
              2theta: -20.0488
scan:
    Number of images: 52
               Slice: -34.0000 - -8.0000
         Image width: 0.5000
            Exp time: 25.0000
       Rotation axis: Omega
               Omega: 0.0000
               Kappa: 54.0000
                 Phi: 60.0000
                 XTD: 50.0076
              2theta: -20.0488
scan:
    Number of images: 330
               Slice: -95.0000 - 70.0000
         Image width: 0.5000
            Exp time: 25.0000
       Rotation axis: Omega
               Omega: 0.0000
               Kappa: 18.0000
                 Phi: 30.0000
                 XTD: 50.0076
              2theta: -20.0488
scan:
    Number of images: 182
               Slice: -70.0000 - 21.0000
         Image width: 0.5000
            Exp time: 25.0000
       Rotation axis: Omega
               Omega: 0.0000
               Kappa: -72.0000
                 Phi: 120.0000
                 XTD: 50.0076
              2theta: -20.0488
scan:
    Number of images: 204
               Slice: -32.0000 - 70.0000
         Image width: 0.5000
            Exp time: 25.0000
       Rotation axis: Omega
               Omega: 0.0000
               Kappa: 72.0000
                 Phi: 60.0000
                 XTD: 50.0076
              2theta: -20.0488
scan:
    Number of images: 22
               Slice: -69.0000 - -58.0000
         Image width: 0.5000
            Exp time: 25.0000
       Rotation axis: Omega
               Omega: 0.0000
               Kappa: -72.0000
                 Phi: -60.0000
                 XTD: 50.0076
              2theta: -20.0488

;
_diffrn_measurement_device 'AFC12 (Right): Kappa 3 circle'
_diffrn_measurement_device_type 'Rigaku Saturn724+ (2x2 bin mode)'
_diffrn_measurement_method 'profile data from \w-scans'
_diffrn_measurement_specimen_support MiTeGen
_diffrn_orient_matrix_type d*Trek
_diffrn_orient_matrix_UB_11 0.055508
_diffrn_orient_matrix_UB_12 0.013734
_diffrn_orient_matrix_UB_13 -0.032938
_diffrn_orient_matrix_UB_21 0.003197
_diffrn_orient_matrix_UB_22 -0.060149
_diffrn_orient_matrix_UB_23 -0.020746
_diffrn_orient_matrix_UB_31 -0.011235
_diffrn_orient_matrix_UB_32 0.009851
_diffrn_orient_matrix_UB_33 -0.032210
_diffrn_radiation_monochromator Confocal
_diffrn_radiation_type MoK\a
_diffrn_radiation_wavelength 0.71075
_diffrn_reflns_av_R_equivalents 0.0512
_diffrn_reflns_av_unetI/netI 0.0347
_diffrn_reflns_Laue_measured_fraction_full 0.998
_diffrn_reflns_Laue_measured_fraction_max 0.988
_diffrn_reflns_limit_h_max 20
_diffrn_reflns_limit_h_min -18
_diffrn_reflns_limit_k_max 20
_diffrn_reflns_limit_k_min -20
_diffrn_reflns_limit_l_max 37
_diffrn_reflns_limit_l_min -37
_diffrn_reflns_number 119113
_diffrn_reflns_point_group_measured_fraction_full 0.998
_diffrn_reflns_point_group_measured_fraction_max 0.988
_diffrn_reflns_theta_full 25.242
_diffrn_reflns_theta_max 27.602
_diffrn_reflns_theta_min 2.256
_diffrn_reflns_transf_matrix_11 0.055508
_diffrn_reflns_transf_matrix_12 0.013734
_diffrn_reflns_transf_matrix_13 -0.032938
_diffrn_reflns_transf_matrix_21 0.003197
_diffrn_reflns_transf_matrix_22 -0.060149
_diffrn_reflns_transf_matrix_23 -0.020746
_diffrn_reflns_transf_matrix_31 -0.011235
_diffrn_reflns_transf_matrix_32 0.009851
_diffrn_reflns_transf_matrix_33 -0.032210
_diffrn_source 'Rotating Anode'
_diffrn_source_current 55.0
_diffrn_source_power 2.5
_diffrn_source_voltage 45.0
_exptl_absorpt_coefficient_mu 1.025
_exptl_absorpt_correction_T_max 1.000
_exptl_absorpt_correction_T_min 0.739
_exptl_absorpt_correction_type multi-scan
_exptl_absorpt_process_details 'Blessing, Acta Cryst. A51 (1995) 33-38'
_exptl_crystal_colour 'Dark Red'
_exptl_crystal_density_diffrn 1.510
_exptl_crystal_description Plate
_exptl_crystal_F_000 3220
_exptl_crystal_size_max 0.08
_exptl_crystal_size_mid 0.07
_exptl_crystal_size_min 0.01
_platon_squeeze_details
;
;
_refine_diff_density_max 1.698
_refine_diff_density_min -1.080
_refine_diff_density_rms 0.113
_refine_ls_extinction_method none
_refine_ls_goodness_of_fit_ref 1.070
_refine_ls_hydrogen_treatment constr
_refine_ls_matrix_type full
_refine_ls_number_parameters 2078
_refine_ls_number_reflns 31716
_refine_ls_number_restraints 132
_refine_ls_restrained_S_all 1.078
_refine_ls_R_factor_all 0.0696
_refine_ls_R_factor_gt 0.0627
_refine_ls_shift/su_max 0.002
_refine_ls_shift/su_mean 0.000
_refine_ls_structure_factor_coef Fsqd
_refine_ls_weighting_details 'w=1/[\s^2^(Fo^2^)+(0.0886P)^2^+16.1538P] where P=(Fo^2^+2Fc^2^)/3'
_refine_ls_weighting_scheme calc
_refine_ls_wR_factor_gt 0.1777
_refine_ls_wR_factor_ref 0.1829
_reflns_Friedel_coverage 0.000
_reflns_number_gt 27773
_reflns_number_total 31716
_reflns_threshold_expression 'I > 2\s(I)'
_cod_data_source_file c5ce00792e2.cif
_cod_data_source_block CoChrys-3
_cod_depositor_comments
;
The following automatic conversions were performed:

'_exptl_absorpt_correction_type' value 'Multi-scan' changed to
'multi-scan' according to
/usr/data/users/saulius/crontab/automatic-downloads/rss-feeds/RSC/lib/dictionaries/cif_core.dic
dictionary named 'cif_core.dic' version 2.4.2 from 2011-04-26.

Automatic conversion script
Id: cif_fix_values 4268 2015-11-12 08:31:59Z antanas 

 Adding full bibliography for 7225182--7225192.cif.
;
_cod_original_cell_volume 6909.8(12)
_cod_database_code 7225184
_shelxl_version_number 2014/6
_shelx_space_group_comment
;
The symmetry employed for this shelxl refinement is uniquely defined
by the following loop, which should always be used as a source of
symmetry information in preference to the above space-group names.
They are only intended as comments.
;
_olex2_refinement_description
;
1. Fixed Uiso
 At 1.2 times of:
  All C(H) groups
 At 1.5 times of:
  All C(H,H,H) groups
2. Restrained distances
 O40-C162 = O40-C161
 1.21 with sigma of 0.01
 C172-N10 = C171-N10
 1.44 with sigma of 0.01
 C171-O42
 2.78 with sigma of 0.01
 C170-N10
 1.3 with sigma of 0.01
 O42-C170
 1.21 with sigma of 0.01
 C162-N8B = C161-N8A
 1.3 with sigma of 0.01
 O41-C167
 1.21 with sigma of 0.01
 C168-O41
 2.78 with sigma of 0.01
 C167-N9
 1.3 with sigma of 0.01
 C168-N9 = C169-N9
 1.44 with sigma of 0.01
 N8A-C163 = N8A-C165 = N8B-C166 = N8B-C164
 1.44 with sigma of 0.01
3. Uiso/Uaniso restraints and constraints
N4 \\sim C67 \\sim C68: within 1.7A with sigma of 0.001 and sigma for terminal
atoms of 0.002
Uanis(C137) \\sim Ueq, Uanis(C136) \\sim Ueq: with sigma of 0.01 and sigma for
terminal atoms of 0.005
Uanis(C175) \\sim Ueq, Uanis(N11) \\sim Ueq, Uanis(C174) \\sim Ueq, Uanis(C173)
\\sim Ueq, Uanis(O43) \\sim Ueq: with sigma of 0.01 and sigma for terminal
atoms of 0.05
Uanis(C170) \\sim Ueq, Uanis(C171) \\sim Ueq, Uanis(C172) \\sim Ueq, Uanis(N10)
\\sim Ueq, Uanis(O42) \\sim Ueq: with sigma of 0.01 and sigma for terminal
atoms of 0.005
Uanis(C167) \\sim Ueq, Uanis(C168) \\sim Ueq, Uanis(C169) \\sim Ueq, Uanis(N9)
\\sim Ueq, Uanis(O41) \\sim Ueq: with sigma of 0.005 and sigma for terminal
atoms of 0.005
Uanis(C108) = Uanis(C109)
Uanis(C110) = Uanis(C111)
Uanis(C99) = Uanis(C117)
Uanis(C118) = Uanis(C119)
Uanis(C106) = Uanis(C107)
Uanis(C96) = Uanis(C97)
Uanis(C98) = Uanis(C99)
Uanis(C145) = Uanis(C144)
Uanis(O36A) = Uanis(O36B)
Uanis(C125) = Uanis(C4)
Uanis(C137) = Uanis(C136)
Uanis(C145) = Uanis(C144)
Uanis(C127) = Uanis(C126)
Uanis(C135) = Uanis(C134)
Uanis(C139) = Uanis(C138)
Uanis(C147) = Uanis(C146)
Uanis(C96) = Uanis(C97)
Uanis(C106) = Uanis(C107)
Uanis(C108) = Uanis(C109)
Uanis(C110) = Uanis(C111)
Uanis(C116) = Uanis(C117)
Uanis(C118) = Uanis(C119)
Uanis(C120) = Uanis(C121)
Uanis(C122) = Uanis(C123)
Uanis(C112) = Uanis(C113)
Uanis(C114) = Uanis(C115)
Uanis(C104) = Uanis(C105)
Uanis(C102) = Uanis(C103)
Uanis(C100) = Uanis(C101)
Uanis(C98) = Uanis(C99)
Uanis(C96) = Uanis(C97)
Uanis(C144) = Uanis(C145)
Uanis(C146) = Uanis(C147)
Uanis(C148) = Uanis(C149)
Uanis(C150) = Uanis(C151)
Uanis(C140) = Uanis(C141)
Uanis(C138) = Uanis(C139)
Uanis(C142) = Uanis(C143)
Uanis(O36A) = Uanis(O36B)
Uanis(C136) = Uanis(C137)
Uanis(C134) = Uanis(C135)
Uanis(C132) = Uanis(C133)
Uanis(C4) = Uanis(C125)
Uanis(C126) = Uanis(C127)
Uanis(C128) = Uanis(C129)
Uanis(C130) = Uanis(C131)
Uanis(C132) = Uanis(C133)
4. Others
 Sof(C125)=Sof(C127)=Sof(H127)=Sof(C129)=Sof(H129)=Sof(C131)=Sof(H131)=
 Sof(C133)=Sof(C135)=Sof(C137)=Sof(C139)=Sof(C141)=Sof(C143)=Sof(C145)=
 Sof(C147)=Sof(H147)=Sof(C149)=Sof(H149)=Sof(C151)=Sof(H151)=Sof(O36B)=1-FVAR(1)
 Sof(C4)=Sof(C126)=Sof(H126)=Sof(C128)=Sof(H128)=Sof(C130)=Sof(H130)=Sof(C132)=
 Sof(C134)=Sof(C136)=Sof(C138)=Sof(C140)=Sof(C142)=Sof(C144)=Sof(C146)=
 Sof(H146)=Sof(C148)=Sof(H148)=Sof(C150)=Sof(H150)=Sof(O36A)=FVAR(1)
 Fixed Sof: O41(0.5) O42(0.5) N9(0.5) N10(0.5) C96(0.5) C97(0.5) C98(0.5)
 H98(0.5) C99(0.5) H99(0.5) C100(0.5) H100(0.5) C101(0.5) H101(0.5) C102(0.5)
 H102(0.5) C103(0.5) H103(0.5) C104(0.5) C105(0.5) C106(0.5) C107(0.5)
 C108(0.5) C109(0.5) C110(0.5) C111(0.5) C112(0.5) C113(0.5) C114(0.5)
 C115(0.5) C116(0.5) C117(0.5) C118(0.5) H118(0.5) C119(0.5) H119(0.5)
 C120(0.5) H120(0.5) C121(0.5) H121(0.5) C122(0.5) H122(0.5) C123(0.5)
 H123(0.5) C161(0.5) H161(0.5) C162(0.5) H162(0.5) C163(0.5) H16D(0.5)
 H16E(0.5) H16F(0.5) C164(0.5) H16G(0.5) H16H(0.5) H16I(0.5) C165(0.5)
 H16J(0.5) H16K(0.5) H16L(0.5) C166(0.5) H16M(0.5) H16N(0.5) H16O(0.5)
 C167(0.5) H167(0.5) C168(0.5) H16P(0.5) H16Q(0.5) H16R(0.5) C169(0.5)
 H16S(0.5) H16T(0.5) H16U(0.5) C170(0.5) H170(0.5) C171(0.5) H17A(0.5)
 H17B(0.5) H17C(0.5) C172(0.5) H17D(0.5) H17E(0.5) H17F(0.5) O32A(0.5) N8A(0.5)
 C40A(0.5) H40A(0.5) C41A(0.5) H41A(0.5) C42A(0.5) H42A(0.5) C54A(0.5)
 H54A(0.5) C55A(0.5) H55A(0.5) C56A(0.5) H56A(0.5) O32B(0.5) N8B(0.5) C40B(0.5)
 H40B(0.5) C41B(0.5) H41B(0.5) C42B(0.5) H42B(0.5) C54B(0.5) H54B(0.5)
 C55B(0.5) H55B(0.5) C56B(0.5) H56B(0.5) O1W(0.5)
5.a Aromatic/amide H refined with riding coordinates:
 C2(H2), C3(H3), C10(H10), C13(H13), C14(H14), C18(H18), C26(H26), C27(H27),
 C32(H32), C44(H44), C45(H45), C46(H46), C57(H57), C60(H60), C66(H66), C70(H70),
  C71(H71), C72(H72), C80(H80), C81(H81), C82(H82), C84(H84), C85(H85),
 C86(H86), C93(H93), C94(H94), C95(H95), C98(H98), C99(H99), C100(H100),
 C101(H101), C102(H102), C103(H103), C118(H118), C119(H119), C120(H120),
 C121(H121), C122(H122), C123(H123), C126(H126), C127(H127), C128(H128),
 C129(H129), C130(H130), C131(H131), C146(H146), C147(H147), C148(H148),
 C149(H149), C150(H150), C151(H151), C152(H152), C155(H155), C158(H158),
 C161(H161), C162(H162), C167(H167), C170(H170), C173(H173), C1A(H1A),
 C40A(H40A), C41A(H41A), C42A(H42A), C54A(H54A), C55A(H55A), C56A(H56A),
 C40B(H40B), C41B(H41B), C42B(H42B), C54B(H54B), C55B(H55B), C56B(H56B),
 C1G(H1G), C1N(H1N), C1O(H1O), C1Q(H1Q), C1T(H1T), C1V(H1V)
5.b Idealised Me refined as rotating group:
 C58(H58A,H58B,H58C), C59(H59A,H59B,H59C), C61(H61A,H61B,H61C), C62(H62A,H62B,
 H62C), C64(H64A,H64B,H64C), C65(H65A,H65B,H65C), C67(H67A,H67B,H67C), C68(H68A,
 H68B,H68C), C153(H15A,H15B,H15C), C154(H15D,H15E,H15F), C156(H15G,H15H,H15I),
 C157(H15J,H15K,H15L), C159(H15M,H15N,H15O), C160(H16A,H16B,H16C), C163(H16D,
 H16E,H16F), C164(H16G,H16H,H16I), C165(H16J,H16K,H16L), C166(H16M,H16N,H16O),
 C168(H16P,H16Q,H16R), C169(H16S,H16T,H16U), C171(H17A,H17B,H17C), C172(H17D,
 H17E,H17F), C174(H17G,H17H,H17I), C175(H17J,H17K,H17L)
;

loop_
_space_group_symop_operation_xyz
'x, y, z'
'-x, -y, -z'

loop_
_atom_site_label
_atom_site_type_symbol
_atom_site_fract_x
_atom_site_fract_y
_atom_site_fract_z
_atom_site_U_iso_or_equiv
_atom_site_adp_type
_atom_site_occupancy
_atom_site_site_symmetry_order
_atom_site_calc_flag
_atom_site_refinement_flags_posn
_atom_site_refinement_flags_adp
_atom_site_refinement_flags_occupancy
_atom_site_disorder_assembly
_atom_site_disorder_group
Co1 Co 0.60889(3) 0.26838(3) 0.26109(2) 0.02118(10) Uani 1 1 d . . . . .
Co2 Co 0.61538(3) 0.47531(3) 0.25340(2) 0.01973(10) Uani 1 1 d . . . . .
Co3 Co 0.40879(3) 0.48450(3) 0.25659(2) 0.02010(10) Uani 1 1 d . . . . .
Co4 Co 0.39425(3) 0.27746(3) 0.24126(2) 0.02069(10) Uani 1 1 d . . . . .
Co5 Co -0.08712(3) 0.99070(3) 0.24816(2) 0.02602(11) Uani 1 1 d . . . . .
Co6 Co -0.11802(3) 0.78425(3) 0.23700(2) 0.02345(10) Uani 1 1 d . . . . .
Co7 Co 0.09576(3) 0.76039(3) 0.25511(2) 0.02247(10) Uani 1 1 d . . . . .
Co8 Co 0.11813(3) 0.96602(3) 0.24560(2) 0.02822(11) Uani 1 1 d . . . . .
O1 O 0.29496(16) 0.24435(15) 0.18810(8) 0.0275(5) Uani 1 1 d . . . . .
O2 O 0.39736(14) 0.38753(13) 0.20265(7) 0.0204(4) Uani 1 1 d . . . . .
O3 O 0.49151(14) 0.52968(13) 0.21791(8) 0.0212(4) Uani 1 1 d . . . . .
O4 O 0.2788(2) 0.4636(2) 0.01805(9) 0.0432(7) Uani 1 1 d . . . . .
O5 O 0.49733(15) 0.22477(13) 0.21373(8) 0.0230(4) Uani 1 1 d . . . . .
O6 O 0.58448(15) 0.36729(13) 0.21006(7) 0.0206(4) Uani 1 1 d . . . . .
O7 O 0.68473(15) 0.50766(15) 0.20864(8) 0.0266(5) Uani 1 1 d . . . . .
O8 O 0.5404(2) 0.32534(19) 0.02119(9) 0.0434(7) Uani 1 1 d . . . . .
O9 O 0.39515(17) 0.56771(16) 0.30555(9) 0.0325(6) Uani 1 1 d . . . . .
O10 O 0.53331(14) 0.46656(13) 0.30150(8) 0.0207(4) Uani 1 1 d . . . . .
O11 O 0.67540(15) 0.38002(14) 0.29612(8) 0.0227(4) Uani 1 1 d . . . . .
O12 O 0.6572(2) 0.5036(2) 0.49094(9) 0.0458(7) Uani 1 1 d . . . . .
O13 O 0.36275(15) 0.37262(14) 0.28369(8) 0.0230(4) Uani 1 1 d . . . . .
O14 O 0.51108(15) 0.28567(13) 0.29806(8) 0.0216(4) Uani 1 1 d . . . . .
O15 O 0.65416(19) 0.18403(17) 0.31057(9) 0.0377(6) Uani 1 1 d . . . . .
O16 O 0.5106(2) 0.2481(2) 0.48192(9) 0.0419(7) Uani 1 1 d . . . . .
O17 O 0.36915(17) 0.17502(14) 0.28089(9) 0.0279(5) Uani 1 1 d . . . . .
O18 O 0.28752(15) 0.52195(15) 0.21317(8) 0.0262(5) Uani 1 1 d . . . . .
O19 O 0.69597(16) 0.22840(15) 0.22145(8) 0.0264(5) Uani 1 1 d . . . . .
O20 O 0.66385(17) 0.58177(15) 0.29617(9) 0.0294(5) Uani 1 1 d . . . . .
O21 O -0.00138(16) 1.02750(14) 0.20835(9) 0.0279(5) Uani 1 1 d . . . . .
O22 O -0.10287(15) 0.88944(14) 0.19690(8) 0.0225(4) Uani 1 1 d . . . . .
O23 O -0.22792(16) 0.76627(17) 0.18690(9) 0.0327(6) Uani 1 1 d . . . . .
O24 O -0.1840(3) 0.9262(2) 0.00762(10) 0.0601(10) Uani 1 1 d . . . . .
O25 O 0.19481(17) 0.98501(16) 0.20227(11) 0.0364(6) Uani 1 1 d . . . . .
O26 O 0.07773(15) 0.85780(14) 0.20355(8) 0.0235(4) Uani 1 1 d . . . . .
O27 O -0.02021(15) 0.72239(14) 0.20802(8) 0.0232(4) Uani 1 1 d . . . . .
O28 O 0.0483(2) 0.7991(2) 0.01751(10) 0.0475(7) Uani 1 1 d . . . . .
O29 O -0.09264(19) 1.08067(19) 0.29481(10) 0.0431(7) Uani 1 1 d . . . . .
O30 O 0.03553(16) 0.96698(15) 0.29324(9) 0.0287(5) Uani 1 1 d . . . . .
O31 O 0.17104(16) 0.86865(15) 0.28994(9) 0.0300(5) Uani 1 1 d . . . . .
O33 O 0.13478(16) 0.67239(16) 0.30346(9) 0.0299(5) Uani 1 1 d . . . . .
O34 O 0.00151(15) 0.78636(15) 0.29219(8) 0.0246(5) Uani 1 1 d . . . . .
O35 O -0.13835(16) 0.88464(16) 0.27913(8) 0.0294(5) Uani 1 1 d . . . . .
O37 O -0.14527(18) 0.68205(18) 0.27652(9) 0.0352(6) Uani 1 1 d . . . . .
O38 O 0.18688(16) 0.71866(15) 0.21787(9) 0.0281(5) Uani 1 1 d . . . . .
O39 O 0.16883(18) 1.07651(17) 0.28477(11) 0.0405(7) Uani 1 1 d . . . . .
O40 O -0.20897(16) 1.02595(16) 0.20410(9) 0.0326(5) Uani 1 1 d D . . . .
O41 O 0.5796(6) 0.9394(5) 0.3705(3) 0.075(2) Uani 0.5 1 d D U P . .
O42 O 0.0208(7) 0.3691(6) 0.3791(3) 0.092(3) Uani 0.5 1 d D U P . .
O43 O 0.9142(3) 0.4016(3) 0.14901(16) 0.0745(11) Uani 1 1 d . U . . .
N1 N 0.3794(2) 0.03463(18) 0.29780(12) 0.0313(6) Uani 1 1 d . . . . .
N2 N 0.13993(19) 0.51779(18) 0.20405(11) 0.0288(6) Uani 1 1 d . . . . .
N3 N 0.8312(2) 0.2287(2) 0.20679(12) 0.0328(7) Uani 1 1 d . . . . .
N4 N 0.6576(4) 0.7262(3) 0.2968(2) 0.0716(10) Uani 1 1 d . U . . .
N5 N -0.1252(3) 0.5398(2) 0.29235(14) 0.0463(9) Uani 1 1 d . . . . .
N6 N 0.3291(2) 0.7298(2) 0.21500(16) 0.0484(9) Uani 1 1 d . . . . .
N7 N 0.1547(2) 1.2195(2) 0.27923(14) 0.0394(8) Uani 1 1 d . . . . .
N9 N 0.5868(5) 0.8817(5) 0.4409(3) 0.058(2) Uani 0.5 1 d D U P . .
N10 N 0.1013(5) 0.3614(4) 0.4583(3) 0.0438(17) Uani 0.5 1 d D U P . .
N11 N 0.9159(4) 0.3790(3) 0.07192(18) 0.0715(14) Uani 1 1 d . U . . .
C1 C 0.4635(2) 0.53723(19) 0.17138(11) 0.0215(6) Uani 1 1 d . . . . .
C2 C 0.4972(2) 0.6064(2) 0.15031(12) 0.0251(6) Uani 1 1 d . . . . .
H2 H 0.5396 0.6420 0.1693 0.030 Uiso 1 1 calc R U . . .
C3 C 0.4688(2) 0.6223(2) 0.10262(12) 0.0304(7) Uani 1 1 d . . . . .
H3 H 0.4923 0.6682 0.0898 0.036 Uiso 1 1 calc R U . . .
C4 C 0.1343(14) 0.6818(13) 0.3475(9) 0.0229(15) Uani 0.351(3) 1 d . . P A 2
C6 C 0.1280(2) 0.8910(2) 0.13586(13) 0.0280(7) Uani 1 1 d . . . . .
C7 C 0.4010(2) 0.48152(19) 0.14121(11) 0.0212(6) Uani 1 1 d . . . . .
C10 C 0.4055(2) 0.5704(2) 0.07349(12) 0.0307(7) Uani 1 1 d . . . . .
H10 H 0.3852 0.5825 0.0414 0.037 Uiso 1 1 calc R U . . .
C11 C 0.2741(2) 0.2707(2) 0.14474(12) 0.0248(6) Uani 1 1 d . . . . .
C13 C 0.4211(3) 0.6216(3) 0.42885(16) 0.0511(12) Uani 1 1 d . . . . .
H13 H 0.3902 0.6521 0.4472 0.061 Uiso 1 1 calc R U . . .
C14 C 0.6328(3) 0.4689(2) 0.06357(13) 0.0357(8) Uani 1 1 d . . . . .
H14 H 0.6202 0.4630 0.0307 0.043 Uiso 1 1 calc R U . . .
C15 C 0.3080(2) 0.4441(2) 0.05934(12) 0.0293(7) Uani 1 1 d . . . . .
C18 C 0.4684(2) 0.2035(2) 0.06791(12) 0.0283(7) Uani 1 1 d . . . . .
H18 H 0.4613 0.1975 0.0353 0.034 Uiso 1 1 calc R U . . .
C20 C 0.5292(2) 0.28230(19) 0.14220(11) 0.0207(6) Uani 1 1 d . . . . .
C22 C 0.6167(2) 0.4181(2) 0.14041(11) 0.0234(6) Uani 1 1 d . . . . .
C23 C 0.6017(2) 0.4093(2) 0.09004(12) 0.0281(7) Uani 1 1 d . . . . .
C24 C 0.5521(2) 0.3349(2) 0.06439(12) 0.0289(7) Uani 1 1 d . . . . .
C25 C 0.6677(2) 0.4896(2) 0.16354(12) 0.0248(6) Uani 1 1 d . . . . .
C26 C 0.7016(2) 0.5470(2) 0.13453(13) 0.0306(7) Uani 1 1 d . . . . .
H26 H 0.7373 0.5921 0.1491 0.037 Uiso 1 1 calc R U . . .
C27 C 0.6834(3) 0.5380(2) 0.08621(14) 0.0360(8) Uani 1 1 d . . . . .
H27 H 0.7047 0.5780 0.0684 0.043 Uiso 1 1 calc R U . . .
C29 C 0.4335(2) 0.5699(2) 0.35046(12) 0.0285(7) Uani 1 1 d . . . . .
C32 C 0.4980(3) 0.5781(3) 0.45083(13) 0.0366(8) Uani 1 1 d . . . . .
H32 H 0.5181 0.5793 0.4837 0.044 Uiso 1 1 calc R U . . .
C33 C 0.5438(2) 0.5336(2) 0.42345(12) 0.0268(7) Uani 1 1 d . . . . .
C34 C 0.5132(2) 0.52700(19) 0.37315(11) 0.0225(6) Uani 1 1 d . . . . .
C35 C 0.5622(2) 0.47736(19) 0.34586(11) 0.0208(6) Uani 1 1 d . . . . .
C36 C 0.6461(2) 0.4379(2) 0.36915(11) 0.0247(6) Uani 1 1 d . . . . .
C37 C 0.6767(3) 0.4441(3) 0.41904(12) 0.0360(9) Uani 1 1 d . . . . .
C38 C 0.6276(3) 0.4939(2) 0.44792(12) 0.0325(8) Uani 1 1 d . . . . .
C39 C 0.6966(2) 0.3899(2) 0.34309(11) 0.0274(7) Uani 1 1 d . . . . .
C43 C 0.3726(2) 0.3630(2) 0.33009(11) 0.0232(6) Uani 1 1 d . . . . .
C44 C 0.3119(2) 0.4045(2) 0.35145(13) 0.0306(7) Uani 1 1 d . . . . .
H44 H 0.2682 0.4378 0.3328 0.037 Uiso 1 1 calc R U . . .
C45 C 0.3152(3) 0.3973(3) 0.39915(13) 0.0352(8) Uani 1 1 d . . . . .
H45 H 0.2746 0.4260 0.4122 0.042 Uiso 1 1 calc R U . . .
C46 C 0.3791(3) 0.3472(2) 0.42757(12) 0.0318(7) Uani 1 1 d . . . . .
H46 H 0.3805 0.3409 0.4595 0.038 Uiso 1 1 calc R U . . .
C47 C 0.4409(2) 0.3064(2) 0.40802(12) 0.0257(6) Uani 1 1 d . . . . .
C48 C 0.4399(2) 0.31351(19) 0.35926(11) 0.0228(6) Uani 1 1 d . . . . .
C49 C 0.5104(2) 0.27430(18) 0.34090(11) 0.0217(6) Uani 1 1 d . . . . .
C50 C 0.5773(3) 0.2237(2) 0.37123(13) 0.0339(8) Uani 1 1 d . . . . .
C51 C 0.5762(3) 0.2141(3) 0.41951(14) 0.0480(12) Uani 1 1 d . . . . .
C52 C 0.5098(3) 0.2559(2) 0.43998(12) 0.0304(7) Uani 1 1 d . . . . .
C53 C 0.6425(4) 0.1804(3) 0.35311(16) 0.0532(14) Uani 1 1 d . . . . .
C57 C 0.3756(2) 0.0994(2) 0.26883(13) 0.0284(7) Uani 1 1 d . . . . .
H57 H 0.3778 0.0878 0.2377 0.034 Uiso 1 1 calc R U . . .
C58 C 0.3754(3) 0.0484(3) 0.34698(15) 0.0450(10) Uani 1 1 d . . . . .
H58A H 0.3235 0.0211 0.3521 0.068 Uiso 1 1 calc R U . . .
H58B H 0.3731 0.1084 0.3534 0.068 Uiso 1 1 calc R U . . .
H58C H 0.4268 0.0249 0.3678 0.068 Uiso 1 1 calc R U . . .
C59 C 0.3830(3) -0.0525(2) 0.28063(18) 0.0441(10) Uani 1 1 d . . . . .
H59A H 0.4324 -0.0809 0.3005 0.066 Uiso 1 1 calc R U . . .
H59B H 0.3894 -0.0520 0.2486 0.066 Uiso 1 1 calc R U . . .
H59C H 0.3295 -0.0820 0.2815 0.066 Uiso 1 1 calc R U . . .
C60 C 0.2215(2) 0.5211(2) 0.22982(13) 0.0282(7) Uani 1 1 d . . . . .
H60 H 0.2305 0.5228 0.2627 0.034 Uiso 1 1 calc R U . . .
C61 C 0.1217(3) 0.5233(4) 0.15276(15) 0.0547(13) Uani 1 1 d . . . . .
H61A H 0.0702 0.4898 0.1386 0.082 Uiso 1 1 calc R U . . .
H61B H 0.1712 0.5020 0.1421 0.082 Uiso 1 1 calc R U . . .
H61C H 0.1117 0.5816 0.1437 0.082 Uiso 1 1 calc R U . . .
C62 C 0.0653(2) 0.5197(2) 0.22647(15) 0.0355(8) Uani 1 1 d . . . . .
H62A H 0.0368 0.5740 0.2213 0.053 Uiso 1 1 calc R U . . .
H62B H 0.0864 0.5111 0.2600 0.053 Uiso 1 1 calc R U . . .
H62C H 0.0239 0.4754 0.2128 0.053 Uiso 1 1 calc R U . . .
C64 C 0.7982(3) 0.2118(3) 0.15645(15) 0.0457(10) Uani 1 1 d . . . . .
H64A H 0.8210 0.2539 0.1389 0.069 Uiso 1 1 calc R U . . .
H64B H 0.7349 0.2139 0.1483 0.069 Uiso 1 1 calc R U . . .
H64C H 0.8167 0.1563 0.1487 0.069 Uiso 1 1 calc R U . . .
C65 C 0.9264(3) 0.2354(3) 0.2257(2) 0.0488(11) Uani 1 1 d . . . . .
H65A H 0.9392 0.2455 0.2594 0.073 Uiso 1 1 calc R U . . .
H65B H 0.9490 0.2819 0.2110 0.073 Uiso 1 1 calc R U . . .
H65C H 0.9536 0.1834 0.2192 0.073 Uiso 1 1 calc R U . . .
C66 C 0.6585(3) 0.6519(2) 0.27664(17) 0.0427(10) Uani 1 1 d . . . . .
H66 H 0.6547 0.6512 0.2442 0.051 Uiso 1 1 calc R U . . .
C67 C 0.6557(5) 0.7298(4) 0.3438(3) 0.0830(13) Uani 1 1 d . U . . .
H67A H 0.7131 0.7454 0.3628 0.125 Uiso 1 1 calc R U . . .
H67B H 0.6391 0.6750 0.3532 0.125 Uiso 1 1 calc R U . . .
H67C H 0.6135 0.7715 0.3482 0.125 Uiso 1 1 calc R U . . .
C68 C 0.6546(4) 0.8061(3) 0.2711(3) 0.0721(12) Uani 1 1 d . U . . .
H68A H 0.6061 0.8397 0.2757 0.108 Uiso 1 1 calc R U . . .
H68B H 0.6470 0.7939 0.2379 0.108 Uiso 1 1 calc R U . . .
H68C H 0.7088 0.8372 0.2830 0.108 Uiso 1 1 calc R U . . .
C69 C -0.0218(2) 1.0269(2) 0.16157(13) 0.0274(7) Uani 1 1 d . . . . .
C70 C 0.0204(2) 1.0865(2) 0.13802(15) 0.0365(8) Uani 1 1 d . . . . .
H70 H 0.0596 1.1258 0.1562 0.044 Uiso 1 1 calc R U . . .
C71 C 0.0055(3) 1.0882(3) 0.08980(16) 0.0420(9) Uani 1 1 d . . . . .
H71 H 0.0358 1.1273 0.0759 0.050 Uiso 1 1 calc R U . . .
C72 C -0.0548(3) 1.0320(3) 0.06115(15) 0.0388(9) Uani 1 1 d . . . . .
H72 H -0.0641 1.0326 0.0283 0.047 Uiso 1 1 calc R U . . .
C73 C -0.1002(2) 0.9754(2) 0.08237(13) 0.0304(7) Uani 1 1 d . . . . .
C74 C -0.0843(2) 0.9697(2) 0.13217(12) 0.0248(6) Uani 1 1 d . . . . .
C75 C -0.1271(2) 0.90143(19) 0.15296(11) 0.0219(6) Uani 1 1 d . . . . .
C76 C -0.1968(2) 0.8499(2) 0.12319(11) 0.0239(6) Uani 1 1 d . . . . .
C77 C -0.2208(2) 0.8622(2) 0.07310(12) 0.0285(7) Uani 1 1 d . . . . .
C78 C -0.1692(3) 0.9207(2) 0.05071(13) 0.0342(8) Uani 1 1 d . . . . .
C79 C -0.2466(2) 0.7904(2) 0.14313(12) 0.0284(7) Uani 1 1 d . . . . .
C80 C -0.3238(3) 0.7557(2) 0.11197(14) 0.0368(9) Uani 1 1 d . . . . .
H80 H -0.3614 0.7223 0.1247 0.044 Uiso 1 1 calc R U . . .
C81 C -0.3455(3) 0.7693(3) 0.06410(14) 0.0416(9) Uani 1 1 d . . . . .
H81 H -0.3957 0.7436 0.0449 0.050 Uiso 1 1 calc R U . . .
C82 C -0.2925(3) 0.8214(2) 0.04426(13) 0.0369(8) Uani 1 1 d . . . . .
H82 H -0.3054 0.8286 0.0116 0.044 Uiso 1 1 calc R U . . .
C83 C 0.1882(2) 0.9560(2) 0.15969(15) 0.0330(8) Uani 1 1 d . . . . .
C84 C 0.2453(3) 0.9926(3) 0.13372(17) 0.0441(10) Uani 1 1 d . . . . .
H84 H 0.2872 1.0327 0.1489 0.053 Uiso 1 1 calc R U . . .
C85 C 0.2410(3) 0.9714(3) 0.08753(18) 0.0505(11) Uani 1 1 d . . . . .
H85 H 0.2793 0.9972 0.0719 0.061 Uiso 1 1 calc R U . . .
C86 C 0.1793(3) 0.9109(3) 0.06337(16) 0.0419(9) Uani 1 1 d . . . . .
H86 H 0.1757 0.8973 0.0317 0.050 Uiso 1 1 calc R U . . .
C87 C 0.1236(2) 0.8714(2) 0.08715(13) 0.0316(7) Uani 1 1 d . . . . .
C88 C 0.0756(2) 0.84154(19) 0.16048(12) 0.0223(6) Uani 1 1 d . . . . .
C89 C 0.0206(2) 0.77049(19) 0.13670(12) 0.0228(6) Uani 1 1 d . . . . .
C90 C 0.0102(2) 0.7563(2) 0.08752(12) 0.0264(7) Uani 1 1 d . . . . .
C91 C 0.0592(3) 0.8086(2) 0.06048(13) 0.0321(7) Uani 1 1 d . . . . .
C92 C -0.0269(2) 0.71693(19) 0.16187(12) 0.0224(6) Uani 1 1 d . . . . .
C93 C -0.0828(2) 0.6534(2) 0.13515(12) 0.0276(7) Uani 1 1 d . . . . .
H93 H -0.1139 0.6178 0.1507 0.033 Uiso 1 1 calc R U . . .
C94 C -0.0929(2) 0.6421(2) 0.08671(13) 0.0309(7) Uani 1 1 d . . . . .
H94 H -0.1310 0.6003 0.0702 0.037 Uiso 1 1 calc R U . . .
C95 C -0.0457(2) 0.6938(2) 0.06287(13) 0.0304(7) Uani 1 1 d . . . . .
H95 H -0.0519 0.6861 0.0304 0.036 Uiso 1 1 calc R U . . .
C96 C -0.0445(8) 1.0971(7) 0.3347(4) 0.0287(17) Uani 0.5 1 d . . P B 2
C97 C -0.0624(8) 1.0739(7) 0.3439(4) 0.0287(17) Uani 0.5 1 d . . P B 1
C98 C -0.0706(5) 1.1659(5) 0.3625(3) 0.0332(12) Uani 0.5 1 d . . P B 2
H98 H -0.1148 1.2024 0.3471 0.040 Uiso 0.5 1 calc R U P B 2
C99 C -0.1020(5) 1.1292(5) 0.3719(3) 0.0332(12) Uani 0.5 1 d . . P B 1
H99 H -0.1485 1.1637 0.3570 0.040 Uiso 0.5 1 calc R U P B 1
C100 C -0.0348(6) 1.1800(5) 0.4090(3) 0.0398(13) Uani 0.5 1 d . . P B 2
H100 H -0.0570 1.2225 0.4253 0.048 Uiso 0.5 1 calc R U P B 2
C101 C -0.0732(6) 1.1324(5) 0.4201(3) 0.0398(13) Uani 0.5 1 d . . P B 1
H101 H -0.1004 1.1686 0.4377 0.048 Uiso 0.5 1 calc R U P B 1
C102 C 0.0364(6) 1.1302(5) 0.4327(3) 0.0375(12) Uani 0.5 1 d . . P B 2
H102 H 0.0618 1.1397 0.4648 0.045 Uiso 0.5 1 calc R U P B 2
C103 C -0.0030(6) 1.0816(5) 0.4434(3) 0.0375(12) Uani 0.5 1 d . . P B 1
H103 H 0.0143 1.0821 0.4764 0.045 Uiso 0.5 1 calc R U P B 1
C104 C 0.0685(5) 1.0664(4) 0.4077(2) 0.0264(10) Uani 0.5 1 d . . P B 2
C105 C 0.0402(5) 1.0313(4) 0.4177(2) 0.0264(10) Uani 0.5 1 d . . P B 1
C106 C 0.0300(6) 1.0500(5) 0.3592(3) 0.0225(12) Uani 0.5 1 d . . P B 2
C107 C 0.0123(6) 1.0242(5) 0.3676(3) 0.0225(12) Uani 0.5 1 d . . P B 1
C108 C 0.0681(14) 0.9891(10) 0.3332(6) 0.021(2) Uani 0.5 1 d . . P B 2
C109 C 0.0618(14) 0.9699(10) 0.3418(6) 0.021(2) Uani 0.5 1 d . . P B 1
C110 C 0.1514(9) 0.9445(7) 0.3577(5) 0.0219(16) Uani 0.5 1 d . . P B 2
C111 C 0.1375(9) 0.9231(7) 0.3658(5) 0.0219(16) Uani 0.5 1 d . . P B 1
C112 C 0.1862(5) 0.9559(5) 0.4070(3) 0.0270(11) Uani 0.5 1 d . . P B 2
C113 C 0.1618(5) 0.9240(5) 0.4155(3) 0.0270(11) Uani 0.5 1 d . . P B 1
C114 C 0.1431(5) 1.0157(5) 0.4343(3) 0.0299(11) Uani 0.5 1 d . . P B 2
C115 C 0.1161(5) 0.9824(5) 0.4439(3) 0.0299(11) Uani 0.5 1 d . . P B 1
C116 C 0.1944(13) 0.8833(12) 0.3335(6) 0.0332(12) Uani 0.5 1 d . . P B 2
C117 C 0.1874(13) 0.8737(12) 0.3399(6) 0.0332(12) Uani 0.5 1 d . . P B 1
C118 C 0.2703(9) 0.8428(7) 0.3592(5) 0.0282(18) Uani 0.5 1 d . . P B 2
H118 H 0.3007 0.8067 0.3431 0.034 Uiso 0.5 1 calc R U P B 2
C119 C 0.2536(9) 0.8207(8) 0.3675(5) 0.0282(18) Uani 0.5 1 d . . P B 1
H119 H 0.2849 0.7851 0.3518 0.034 Uiso 0.5 1 calc R U P B 1
C120 C 0.3013(5) 0.8548(5) 0.4073(3) 0.0315(12) Uani 0.5 1 d . . P B 2
H120 H 0.3503 0.8250 0.4237 0.038 Uiso 0.5 1 calc R U P B 2
C121 C 0.2735(5) 0.8195(5) 0.4163(3) 0.0315(12) Uani 0.5 1 d . . P B 1
H121 H 0.3178 0.7841 0.4328 0.038 Uiso 0.5 1 calc R U P B 1
C122 C 0.2588(5) 0.9120(5) 0.4315(3) 0.0308(11) Uani 0.5 1 d . . P B 2
H122 H 0.2795 0.9204 0.4641 0.037 Uiso 0.5 1 calc R U P B 2
C123 C 0.2272(5) 0.8715(5) 0.4411(3) 0.0308(11) Uani 0.5 1 d . . P B 1
H123 H 0.2398 0.8709 0.4741 0.037 Uiso 0.5 1 calc R U P B 1
C125 C 0.1160(6) 0.6621(6) 0.3445(4) 0.0229(15) Uani 0.649(3) 1 d . . P A 1
C126 C 0.1875(10) 0.6259(9) 0.3785(5) 0.0309(14) Uani 0.351(3) 1 d . . P A 2
H126 H 0.2216 0.5873 0.3663 0.037 Uiso 0.351(3) 1 calc R U P A 2
C127 C 0.1627(5) 0.5966(4) 0.3745(3) 0.0309(14) Uani 0.649(3) 1 d . . P A 1
H127 H 0.1974 0.5590 0.3621 0.037 Uiso 0.649(3) 1 calc R U P A 1
C128 C 0.1917(9) 0.6254(9) 0.4259(5) 0.0388(15) Uani 0.351(3) 1 d . . P A 2
H128 H 0.2283 0.5871 0.4454 0.047 Uiso 0.351(3) 1 calc R U P A 2
C129 C 0.1579(5) 0.5874(5) 0.4209(2) 0.0388(15) Uani 0.649(3) 1 d . . P A 1
H129 H 0.1895 0.5446 0.4392 0.047 Uiso 0.649(3) 1 calc R U P A 1
C130 C 0.1404(8) 0.6831(8) 0.4455(4) 0.0353(13) Uani 0.351(3) 1 d . . P A 2
H130 H 0.1448 0.6848 0.4780 0.042 Uiso 0.351(3) 1 calc R U P A 2
C131 C 0.1056(4) 0.6423(4) 0.4406(2) 0.0353(13) Uani 0.649(3) 1 d . . P A 1
H131 H 0.1040 0.6374 0.4723 0.042 Uiso 0.649(3) 1 calc R U P A 1
C132 C 0.0834(8) 0.7370(8) 0.4154(4) 0.0280(12) Uani 0.351(3) 1 d . . P A 2
C133 C 0.0566(4) 0.7034(4) 0.4129(2) 0.0280(12) Uani 0.649(3) 1 d . . P A 1
C134 C 0.0781(11) 0.7371(10) 0.3665(7) 0.0226(13) Uani 0.351(3) 1 d . . P A 2
C135 C 0.0587(5) 0.7135(5) 0.3644(3) 0.0226(13) Uani 0.649(3) 1 d . . P A 1
C136 C 0.0128(14) 0.7913(12) 0.3367(9) 0.0208(14) Uani 0.351(3) 1 d . U P A 2
C137 C -0.0015(7) 0.7719(5) 0.3349(4) 0.0208(14) Uani 0.649(3) 1 d . U P A 1
C138 C -0.0493(12) 0.8445(9) 0.3569(6) 0.0234(13) Uani 0.351(3) 1 d . . P A 2
C139 C -0.0661(5) 0.8180(4) 0.3540(3) 0.0234(13) Uani 0.649(3) 1 d . . P A 1
C140 C -0.0374(8) 0.8489(8) 0.4054(4) 0.0272(11) Uani 0.351(3) 1 d . . P A 2
C141 C -0.0630(4) 0.8152(4) 0.4038(2) 0.0272(11) Uani 0.649(3) 1 d . . P A 1
C142 C 0.0288(8) 0.7935(8) 0.4373(4) 0.0286(11) Uani 0.351(3) 1 d . . P A 2
C143 C 0.0015(4) 0.7590(4) 0.4352(2) 0.0286(11) Uani 0.649(3) 1 d . . P A 1
C144 C -0.1144(13) 0.8967(9) 0.3284(7) 0.0229(13) Uani 0.351(3) 1 d . . P A 2
C145 C -0.1296(6) 0.8717(4) 0.3249(3) 0.0229(13) Uani 0.649(3) 1 d . . P A 1
C146 C -0.1638(12) 0.9491(11) 0.3495(7) 0.0324(17) Uani 0.351(3) 1 d . . P A 2
H146 H -0.2073 0.9824 0.3306 0.039 Uiso 0.351(3) 1 calc R U P A 2
C147 C -0.1847(6) 0.9209(5) 0.3477(3) 0.0324(17) Uani 0.649(3) 1 d . . P A 1
H147 H -0.2259 0.9571 0.3295 0.039 Uiso 0.649(3) 1 calc R U P A 1
C148 C -0.1509(10) 0.9537(10) 0.3980(5) 0.0405(17) Uani 0.351(3) 1 d . . P A 2
H148 H -0.1847 0.9902 0.4117 0.049 Uiso 0.351(3) 1 calc R U P A 2
C149 C -0.1789(5) 0.9168(5) 0.3956(3) 0.0405(17) Uani 0.649(3) 1 d . . P A 1
H149 H -0.2158 0.9499 0.4092 0.049 Uiso 0.649(3) 1 calc R U P A 1
C150 C -0.0866(9) 0.9031(8) 0.4265(4) 0.0355(13) Uani 0.351(3) 1 d . . P A 2
H150 H -0.0769 0.9058 0.4594 0.043 Uiso 0.351(3) 1 calc R U P A 2
C151 C -0.1182(5) 0.8632(4) 0.4240(2) 0.0355(13) Uani 0.649(3) 1 d . . P A 1
H151 H -0.1149 0.8598 0.4563 0.043 Uiso 0.649(3) 1 calc R U P A 1
C152 C -0.1377(3) 0.6044(3) 0.26304(17) 0.0423(9) Uani 1 1 d . . . . .
H152 H -0.1413 0.5934 0.2311 0.051 Uiso 1 1 calc R U . . .
C153 C -0.1166(4) 0.5544(4) 0.34197(18) 0.0610(13) Uani 1 1 d . . . . .
H15A H -0.1641 0.5263 0.3514 0.091 Uiso 1 1 calc R U . . .
H15B H -0.1186 0.6145 0.3483 0.091 Uiso 1 1 calc R U . . .
H15C H -0.0613 0.5322 0.3596 0.091 Uiso 1 1 calc R U . . .
C154 C -0.1238(3) 0.4525(3) 0.2731(2) 0.0623(15) Uani 1 1 d . . . . .
H15D H -0.0703 0.4250 0.2891 0.093 Uiso 1 1 calc R U . . .
H15E H -0.1268 0.4547 0.2397 0.093 Uiso 1 1 calc R U . . .
H15F H -0.1736 0.4209 0.2779 0.093 Uiso 1 1 calc R U . . .
C155 C 0.2668(3) 0.7239(2) 0.23743(17) 0.0389(9) Uani 1 1 d . . . . .
H155 H 0.2832 0.7237 0.2704 0.047 Uiso 1 1 calc R U . . .
C156 C 0.3064(4) 0.7285(5) 0.1643(2) 0.087(2) Uani 1 1 d . . . . .
H15G H 0.3390 0.7722 0.1531 0.131 Uiso 1 1 calc R U . . .
H15H H 0.2443 0.7385 0.1529 0.131 Uiso 1 1 calc R U . . .
H15I H 0.3205 0.6740 0.1529 0.131 Uiso 1 1 calc R U . . .
C157 C 0.4227(3) 0.7310(3) 0.2414(2) 0.0650(16) Uani 1 1 d . . . . .
H15J H 0.4265 0.7366 0.2748 0.098 Uiso 1 1 calc R U . . .
H15K H 0.4523 0.7784 0.2314 0.098 Uiso 1 1 calc R U . . .
H15L H 0.4502 0.6789 0.2352 0.098 Uiso 1 1 calc R U . . .
C158 C 0.1656(2) 1.1434(2) 0.26205(16) 0.0376(9) Uani 1 1 d . . . . .
H158 H 0.1711 1.1393 0.2309 0.045 Uiso 1 1 calc R U . . .
C159 C 0.1459(4) 1.2301(3) 0.3277(2) 0.0655(15) Uani 1 1 d . . . . .
H15M H 0.0993 1.2694 0.3283 0.098 Uiso 1 1 calc R U . . .
H15N H 0.2003 1.2518 0.3475 0.098 Uiso 1 1 calc R U . . .
H15O H 0.1323 1.1760 0.3393 0.098 Uiso 1 1 calc R U . . .
C160 C 0.1541(3) 1.2956(3) 0.25132(19) 0.0498(11) Uani 1 1 d . . . . .
H16A H 0.1599 1.2798 0.2202 0.075 Uiso 1 1 calc R U . . .
H16B H 0.2025 1.3322 0.2666 0.075 Uiso 1 1 calc R U . . .
H16C H 0.0996 1.3252 0.2488 0.075 Uiso 1 1 calc R U . . .
C161 C -0.2798(4) 0.9987(5) 0.2046(3) 0.0321(17) Uani 0.5 1 d D . P C 1
H161 H -0.2866 0.9810 0.2339 0.039 Uiso 0.5 1 calc R U P C 1
C162 C -0.2714(4) 1.0263(5) 0.2251(3) 0.0257(15) Uani 0.5 1 d D . P C 2
H162 H -0.2571 1.0362 0.2578 0.031 Uiso 0.5 1 calc R U P C 2
C163 C -0.3480(6) 1.0164(6) 0.1216(3) 0.046(2) Uani 0.5 1 d D . P C 1
H16D H -0.3839 1.0660 0.1134 0.070 Uiso 0.5 1 calc R U P C 1
H16E H -0.3709 0.9709 0.0995 0.070 Uiso 0.5 1 calc R U P C 1
H16F H -0.2885 1.0293 0.1203 0.070 Uiso 0.5 1 calc R U P C 1
C164 C -0.3785(9) 0.9982(12) 0.1529(4) 0.066(4) Uani 0.5 1 d D . P C 2
H16G H -0.3265 0.9839 0.1425 0.100 Uiso 0.5 1 calc R U P C 2
H16H H -0.4043 1.0487 0.1372 0.100 Uiso 0.5 1 calc R U P C 2
H16I H -0.4202 0.9520 0.1453 0.100 Uiso 0.5 1 calc R U P C 2
C165 C -0.4287(5) 0.9505(6) 0.1747(3) 0.046(2) Uani 0.5 1 d D . P C 1
H16J H -0.4323 0.8935 0.1619 0.069 Uiso 0.5 1 calc R U P C 1
H16K H -0.4788 0.9823 0.1581 0.069 Uiso 0.5 1 calc R U P C 1
H16L H -0.4281 0.9488 0.2078 0.069 Uiso 0.5 1 calc R U P C 1
C166 C -0.4254(5) 1.0203(5) 0.2281(3) 0.0356(17) Uani 0.5 1 d D . P C 2
H16M H -0.4004 1.0328 0.2611 0.053 Uiso 0.5 1 calc R U P C 2
H16N H -0.4576 0.9675 0.2249 0.053 Uiso 0.5 1 calc R U P C 2
H16O H -0.4645 1.0652 0.2146 0.053 Uiso 0.5 1 calc R U P C 2
C167 C 0.6102(8) 0.9343(7) 0.4123(3) 0.069(3) Uani 0.5 1 d D U P D 2
H167 H 0.6557 0.9722 0.4257 0.082 Uiso 0.5 1 calc R U P D 2
C168 C 0.5177(11) 0.8204(10) 0.4217(5) 0.120(6) Uani 0.5 1 d D U P D 2
H16P H 0.4700 0.8282 0.4368 0.180 Uiso 0.5 1 calc R U P D 2
H16Q H 0.5405 0.7638 0.4274 0.180 Uiso 0.5 1 calc R U P D 2
H16R H 0.4966 0.8284 0.3882 0.180 Uiso 0.5 1 calc R U P D 2
C169 C 0.6199(11) 0.8957(11) 0.4893(4) 0.102(5) Uani 0.5 1 d D U P D .
H16S H 0.6823 0.9059 0.4959 0.153 Uiso 0.5 1 calc R U P . .
H16T H 0.6085 0.8465 0.5062 0.153 Uiso 0.5 1 calc R U P . .
H16U H 0.5916 0.9444 0.4993 0.153 Uiso 0.5 1 calc R U P . .
C170 C 0.0519(12) 0.3845(11) 0.4191(4) 0.124(6) Uani 0.5 1 d D U P . .
H170 H 0.0308 0.4379 0.4250 0.149 Uiso 0.5 1 calc R U P . .
C171 C 0.1343(9) 0.2804(7) 0.4510(4) 0.094(4) Uani 0.5 1 d D U P . .
H17A H 0.1822 0.2670 0.4775 0.140 Uiso 0.5 1 calc R U P . .
H17B H 0.1551 0.2804 0.4225 0.140 Uiso 0.5 1 calc R U P . .
H17C H 0.0883 0.2385 0.4479 0.140 Uiso 0.5 1 calc R U P . .
C172 C 0.1113(11) 0.4057(9) 0.5008(4) 0.094(4) Uani 0.5 1 d D U P . .
H17D H 0.1166 0.3661 0.5262 0.140 Uiso 0.5 1 calc R U P . .
H17E H 0.0607 0.4409 0.4994 0.140 Uiso 0.5 1 calc R U P . .
H17F H 0.1634 0.4407 0.5064 0.140 Uiso 0.5 1 calc R U P . .
C173 C 0.8822(4) 0.4085(3) 0.1072(2) 0.0593(13) Uani 1 1 d . U . . .
H173 H 0.8288 0.4371 0.0985 0.071 Uiso 1 1 calc R U . . .
C174 C 0.9996(5) 0.3335(5) 0.0819(3) 0.097(3) Uani 1 1 d . U . . .
H17G H 0.9911 0.2787 0.0663 0.146 Uiso 1 1 calc R U . . .
H17H H 1.0203 0.3261 0.1156 0.146 Uiso 1 1 calc R U . . .
H17I H 1.0424 0.3657 0.0706 0.146 Uiso 1 1 calc R U . . .
C175 C 0.8763(7) 0.3959(6) 0.0221(3) 0.136(4) Uani 1 1 d . U . . .
H17J H 0.8271 0.4334 0.0197 0.204 Uiso 1 1 calc R U . . .
H17K H 0.8564 0.3433 0.0056 0.204 Uiso 1 1 calc R U . . .
H17L H 0.9193 0.4222 0.0082 0.204 Uiso 1 1 calc R U . . .
O32A O 0.1703(5) 1.0227(5) 0.4778(2) 0.0387(15) Uani 0.5 1 d . . P B 2
O36A O 0.0333(7) 0.7913(6) 0.4801(4) 0.0356(10) Uani 0.351(3) 1 d . . P A 2
N8A N -0.3489(5) 0.9908(6) 0.1692(3) 0.038(2) Uani 0.5 1 d D . P C 1
C1A C 0.2136(2) 0.2201(2) 0.11080(13) 0.0319(7) Uani 1 1 d . . . . .
H1A H 0.1895 0.1719 0.1211 0.038 Uiso 1 1 calc R U . . .
C40A C 0.7667(12) 0.3394(9) 0.3681(7) 0.024(3) Uani 0.5 1 d . . P E 1
H40A H 0.7967 0.3041 0.3514 0.029 Uiso 0.5 1 calc R U P E 1
C41A C 0.7909(8) 0.3421(7) 0.4170(4) 0.033(2) Uani 0.5 1 d . . P E 1
H41A H 0.8401 0.3123 0.4331 0.040 Uiso 0.5 1 calc R U P E 1
C42A C 0.7415(10) 0.3899(9) 0.4425(6) 0.036(3) Uani 0.5 1 d . . P E 1
H42A H 0.7524 0.3849 0.4752 0.043 Uiso 0.5 1 calc R U P E 1
C54A C 0.6812(6) 0.1098(5) 0.3798(3) 0.0308(15) Uani 0.5 1 d . . P F 1
H54A H 0.7112 0.0698 0.3659 0.037 Uiso 0.5 1 calc R U P F 1
C55A C 0.6755(6) 0.0990(5) 0.4255(3) 0.0390(19) Uani 0.5 1 d . . P F 1
H55A H 0.7102 0.0583 0.4441 0.047 Uiso 0.5 1 calc R U P F 1
C56A C 0.6184(6) 0.1483(6) 0.4445(3) 0.0305(15) Uani 0.5 1 d . . P F 1
H56A H 0.6093 0.1360 0.4741 0.037 Uiso 0.5 1 calc R U P F 1
O32B O 0.1435(5) 0.9889(6) 0.4873(3) 0.0448(17) Uani 0.5 1 d . . P B 1
O36B O 0.0057(3) 0.7571(3) 0.47774(17) 0.0356(10) Uani 0.649(3) 1 d . . P A 1
N8B N -0.3552(3) 1.0133(4) 0.2035(2) 0.0292(12) Uani 0.5 1 d D . P C 2
C40B C 0.7823(12) 0.3643(9) 0.3689(7) 0.027(3) Uani 0.5 1 d . . P E 2
H40B H 0.8192 0.3392 0.3519 0.033 Uiso 0.5 1 calc R U P E 2
C41B C 0.8132(8) 0.3745(7) 0.4168(4) 0.036(2) Uani 0.5 1 d . . P E 2
H41B H 0.8677 0.3524 0.4320 0.043 Uiso 0.5 1 calc R U P E 2
C42B C 0.7626(9) 0.4181(8) 0.4431(5) 0.031(3) Uani 0.5 1 d . . P E 2
H42B H 0.7847 0.4298 0.4753 0.037 Uiso 0.5 1 calc R U P E 2
C54B C 0.7241(6) 0.1491(6) 0.3909(3) 0.0346(16) Uani 0.5 1 d . . P F 2
H54B H 0.7729 0.1299 0.3808 0.042 Uiso 0.5 1 calc R U P F 2
C55B C 0.7271(6) 0.1485(6) 0.4386(3) 0.0411(19) Uani 0.5 1 d . . P F 2
H55B H 0.7748 0.1245 0.4599 0.049 Uiso 0.5 1 calc R U P F 2
C56B C 0.6576(6) 0.1844(6) 0.4548(3) 0.0345(17) Uani 0.5 1 d . . P F 2
H56B H 0.6618 0.1898 0.4872 0.041 Uiso 0.5 1 calc R U P F 2
C1G C 0.3915(3) 0.6192(3) 0.38054(15) 0.0453(11) Uani 1 1 d . . . . .
H1G H 0.3420 0.6509 0.3666 0.054 Uiso 1 1 calc R U . . .
C1I C 0.3727(2) 0.5004(2) 0.09239(12) 0.0257(6) Uani 1 1 d . . . . .
C1N C 0.2217(2) 0.3124(2) 0.04717(12) 0.0309(7) Uani 1 1 d . . . . .
H1N H 0.2050 0.3255 0.0151 0.037 Uiso 1 1 calc R U . . .
C1O C 0.7772(2) 0.2342(2) 0.23487(13) 0.0291(7) Uani 1 1 d . . . . .
H1O H 0.8017 0.2430 0.2671 0.035 Uiso 1 1 calc R U . . .
C1P C 0.4908(2) 0.22134(19) 0.16730(11) 0.0230(6) Uani 1 1 d . . . . .
C1Q C 0.1890(3) 0.2388(2) 0.06353(13) 0.0354(8) Uani 1 1 d . . . . .
H1Q H 0.1505 0.2027 0.0424 0.042 Uiso 1 1 calc R U . . .
C1S C 0.2785(2) 0.3651(2) 0.07853(12) 0.0256(6) Uani 1 1 d . . . . .
C1T C 0.4312(3) 0.1441(2) 0.09254(13) 0.0337(8) Uani 1 1 d . . . . .
H1T H 0.3989 0.0981 0.0764 0.040 Uiso 1 1 calc R U . . .
C1U C 0.3688(2) 0.40362(18) 0.15916(11) 0.0199(6) Uani 1 1 d . . . . .
C1V C 0.4422(3) 0.1537(2) 0.14086(13) 0.0302(7) Uani 1 1 d . . . . .
H1V H 0.4163 0.1138 0.1567 0.036 Uiso 1 1 calc R U . . .
O1W O 0.6071(5) 0.0150(4) 0.2879(2) 0.0565(17) Uani 0.5 1 d . . P G 1
C1W C 0.5777(2) 0.35656(19) 0.16612(11) 0.0205(6) Uani 1 1 d . . . . .
C1X C 0.3076(2) 0.34633(19) 0.12779(11) 0.0205(6) Uani 1 1 d . . . . .
C1Y C 0.5163(2) 0.2717(2) 0.09255(11) 0.0243(6) Uani 1 1 d . . . . .

loop_
_atom_site_aniso_label
_atom_site_aniso_U_11
_atom_site_aniso_U_22
_atom_site_aniso_U_33
_atom_site_aniso_U_23
_atom_site_aniso_U_13
_atom_site_aniso_U_12
Co1 0.0249(2) 0.01864(19) 0.0217(2) 0.00366(15) 0.00877(16) 0.00682(16)
Co2 0.0194(2) 0.01885(19) 0.01999(19) 0.00186(15) 0.00283(15) -0.00030(15)
Co3 0.0190(2) 0.01701(19) 0.0228(2) -0.00194(15) 0.00238(16) 0.00287(15)
Co4 0.0242(2) 0.01678(19) 0.0228(2) -0.00152(15) 0.00912(16) -0.00216(15)
Co5 0.0214(2) 0.0273(2) 0.0279(2) -0.00541(17) 0.00343(17) 0.00536(17)
Co6 0.0205(2) 0.0269(2) 0.0237(2) 0.00297(16) 0.00673(16) 0.00028(16)
Co7 0.0201(2) 0.0208(2) 0.0269(2) -0.00429(16) 0.00683(17) 0.00152(16)
Co8 0.0206(2) 0.0196(2) 0.0423(3) -0.01025(18) 0.00411(19) 0.00004(16)
O1 0.0311(13) 0.0245(11) 0.0273(12) -0.0001(9) 0.0080(10) -0.0084(9)
O2 0.0239(11) 0.0149(9) 0.0217(10) -0.0005(8) 0.0041(8) 0.0002(8)
O3 0.0220(11) 0.0152(9) 0.0239(11) 0.0003(8) 0.0009(8) 0.0004(8)
O4 0.0501(17) 0.0520(17) 0.0233(12) 0.0057(11) 0.0013(12) -0.0205(14)
O5 0.0295(12) 0.0175(10) 0.0244(11) 0.0000(8) 0.0115(9) 0.0022(8)
O6 0.0246(11) 0.0184(10) 0.0196(10) 0.0025(8) 0.0070(8) 0.0028(8)
O7 0.0255(12) 0.0314(12) 0.0232(11) 0.0008(9) 0.0068(9) -0.0066(9)
O8 0.064(2) 0.0438(16) 0.0240(12) -0.0045(11) 0.0147(13) -0.0212(14)
O9 0.0323(13) 0.0287(12) 0.0308(13) -0.0095(10) -0.0027(10) 0.0139(10)
O10 0.0200(10) 0.0192(10) 0.0217(10) 0.0009(8) 0.0026(8) 0.0028(8)
O11 0.0222(11) 0.0261(11) 0.0196(10) 0.0018(8) 0.0046(8) 0.0061(9)
O12 0.0454(17) 0.067(2) 0.0235(13) -0.0035(12) 0.0044(12) 0.0256(15)
O13 0.0230(11) 0.0229(11) 0.0232(11) -0.0026(8) 0.0063(9) 0.0013(8)
O14 0.0253(11) 0.0177(10) 0.0241(11) 0.0014(8) 0.0104(9) 0.0025(8)
O15 0.0509(17) 0.0384(14) 0.0306(13) 0.0159(11) 0.0217(12) 0.0259(12)
O16 0.0524(18) 0.0526(17) 0.0224(12) 0.0007(11) 0.0122(12) 0.0149(14)
O17 0.0365(13) 0.0198(11) 0.0306(12) 0.0007(9) 0.0146(10) -0.0030(9)
O18 0.0214(11) 0.0252(11) 0.0305(12) -0.0003(9) 0.0033(9) 0.0065(9)
O19 0.0253(12) 0.0298(12) 0.0259(11) 0.0006(9) 0.0098(9) 0.0084(9)
O20 0.0311(13) 0.0243(11) 0.0304(12) -0.0036(9) 0.0032(10) -0.0061(9)
O21 0.0239(12) 0.0194(10) 0.0386(13) -0.0053(9) 0.0048(10) -0.0004(9)
O22 0.0228(11) 0.0211(10) 0.0238(11) -0.0018(8) 0.0060(9) -0.0014(8)
O23 0.0274(13) 0.0393(14) 0.0300(12) 0.0084(10) 0.0042(10) -0.0092(10)
O24 0.094(3) 0.059(2) 0.0264(14) 0.0026(13) 0.0134(16) -0.0314(19)
O25 0.0296(13) 0.0236(12) 0.0556(17) -0.0098(11) 0.0105(12) -0.0074(10)
O26 0.0236(11) 0.0181(10) 0.0298(12) -0.0044(8) 0.0087(9) -0.0018(8)
O27 0.0220(11) 0.0222(10) 0.0270(11) -0.0012(8) 0.0091(9) -0.0017(8)
O28 0.069(2) 0.0461(17) 0.0316(14) -0.0004(12) 0.0210(14) -0.0120(15)
O29 0.0395(15) 0.0454(16) 0.0370(14) -0.0153(12) -0.0041(12) 0.0259(13)
O30 0.0238(12) 0.0266(12) 0.0320(12) -0.0096(9) 0.0002(10) 0.0059(9)
O31 0.0225(12) 0.0258(12) 0.0389(13) -0.0128(10) 0.0031(10) 0.0043(9)
O33 0.0298(13) 0.0331(13) 0.0275(12) -0.0017(10) 0.0084(10) 0.0083(10)
O34 0.0222(11) 0.0265(11) 0.0253(11) -0.0006(9) 0.0064(9) 0.0051(9)
O35 0.0246(12) 0.0394(14) 0.0240(11) 0.0037(10) 0.0054(9) 0.0104(10)
O37 0.0319(14) 0.0396(14) 0.0355(14) 0.0102(11) 0.0103(11) -0.0034(11)
O38 0.0259(12) 0.0235(11) 0.0379(13) -0.0050(9) 0.0141(10) 0.0016(9)
O39 0.0301(14) 0.0251(13) 0.0594(18) -0.0179(12) -0.0008(12) -0.0010(10)
O40 0.0234(12) 0.0342(13) 0.0376(14) -0.0007(10) 0.0028(10) 0.0074(10)
O41 0.071(4) 0.075(4) 0.081(4) 0.016(3) 0.023(3) -0.002(3)
O42 0.100(5) 0.087(4) 0.088(4) 0.005(4) 0.022(4) 0.033(4)
O43 0.074(3) 0.077(3) 0.071(3) -0.008(2) 0.017(2) -0.019(2)
N1 0.0287(15) 0.0210(13) 0.0438(17) 0.0038(12) 0.0077(13) 0.0005(11)
N2 0.0237(14) 0.0254(14) 0.0363(16) -0.0033(11) 0.0059(12) 0.0017(11)
N3 0.0259(15) 0.0311(15) 0.0429(17) -0.0051(13) 0.0118(13) 0.0027(12)
N4 0.083(2) 0.0376(16) 0.105(3) 0.0061(18) 0.042(2) 0.0023(16)
N5 0.041(2) 0.045(2) 0.053(2) 0.0081(17) 0.0112(17) 0.0047(16)
N6 0.040(2) 0.0302(17) 0.084(3) 0.0031(17) 0.032(2) 0.0061(14)
N7 0.0335(17) 0.0256(15) 0.061(2) -0.0131(14) 0.0170(16) -0.0004(12)
N9 0.041(3) 0.057(4) 0.083(4) 0.010(3) 0.026(3) -0.015(3)
N10 0.035(3) 0.034(3) 0.069(5) 0.009(3) 0.026(3) -0.005(3)
N11 0.089(3) 0.051(2) 0.069(3) -0.004(2) 0.009(3) 0.028(2)
C1 0.0215(15) 0.0170(13) 0.0242(14) 0.0009(11) 0.0021(12) 0.0017(11)
C2 0.0256(16) 0.0191(14) 0.0279(16) 0.0010(12) 0.0016(13) -0.0044(12)
C3 0.0353(19) 0.0261(16) 0.0293(17) 0.0061(13) 0.0068(14) -0.0053(14)
C4 0.015(5) 0.026(5) 0.026(2) -0.004(3) 0.001(3) -0.001(3)
C6 0.0254(16) 0.0211(15) 0.0408(19) 0.0034(13) 0.0141(14) 0.0001(12)
C7 0.0208(14) 0.0189(13) 0.0237(14) 0.0008(11) 0.0052(12) -0.0021(11)
C10 0.0341(18) 0.0334(18) 0.0229(15) 0.0026(13) 0.0038(13) -0.0047(14)
C11 0.0239(16) 0.0229(15) 0.0289(16) -0.0011(12) 0.0091(13) -0.0027(12)
C13 0.049(3) 0.057(3) 0.043(2) -0.022(2) 0.0017(19) 0.027(2)
C14 0.048(2) 0.0358(19) 0.0269(17) -0.0011(14) 0.0154(16) -0.0114(16)
C15 0.0289(17) 0.0353(18) 0.0229(15) -0.0011(13) 0.0048(13) -0.0073(14)
C18 0.0332(18) 0.0276(16) 0.0245(15) -0.0049(12) 0.0083(13) -0.0016(13)
C20 0.0207(14) 0.0193(13) 0.0235(14) 0.0013(11) 0.0080(12) 0.0021(11)
C22 0.0233(15) 0.0240(15) 0.0238(15) 0.0020(12) 0.0075(12) -0.0015(12)
C23 0.0314(18) 0.0300(17) 0.0242(16) -0.0009(13) 0.0097(13) -0.0048(13)
C24 0.0348(18) 0.0287(16) 0.0242(15) -0.0005(13) 0.0094(14) -0.0039(14)
C25 0.0217(15) 0.0271(15) 0.0271(15) 0.0011(12) 0.0089(12) -0.0028(12)
C26 0.0316(18) 0.0287(17) 0.0330(17) -0.0008(13) 0.0109(14) -0.0111(14)
C27 0.043(2) 0.0339(19) 0.0354(19) 0.0036(15) 0.0176(16) -0.0124(16)
C29 0.0286(17) 0.0236(15) 0.0307(17) -0.0067(13) 0.0024(14) 0.0072(13)
C32 0.040(2) 0.038(2) 0.0286(17) -0.0109(15) 0.0028(15) 0.0071(16)
C33 0.0284(17) 0.0249(15) 0.0268(16) -0.0029(12) 0.0063(13) 0.0030(13)
C34 0.0236(15) 0.0172(13) 0.0248(15) -0.0033(11) 0.0027(12) 0.0010(11)
C35 0.0217(15) 0.0166(13) 0.0239(14) 0.0025(11) 0.0049(12) 0.0015(11)
C36 0.0231(15) 0.0281(16) 0.0227(15) 0.0031(12) 0.0049(12) 0.0075(12)
C37 0.0340(19) 0.053(2) 0.0205(16) 0.0049(15) 0.0040(14) 0.0220(17)
C38 0.037(2) 0.0364(19) 0.0245(16) 0.0010(14) 0.0072(14) 0.0097(15)
C39 0.0266(17) 0.0349(17) 0.0208(15) 0.0049(13) 0.0057(13) 0.0123(14)
C43 0.0242(15) 0.0223(14) 0.0241(15) -0.0054(11) 0.0081(12) -0.0023(12)
C44 0.0259(17) 0.0361(18) 0.0293(17) -0.0060(14) 0.0063(13) 0.0061(14)
C45 0.0312(19) 0.045(2) 0.0307(18) -0.0100(15) 0.0103(15) 0.0085(16)
C46 0.0361(19) 0.0388(19) 0.0218(15) -0.0057(13) 0.0097(14) 0.0022(15)
C47 0.0303(17) 0.0232(15) 0.0245(15) -0.0011(12) 0.0087(13) -0.0005(12)
C48 0.0264(16) 0.0188(14) 0.0247(15) -0.0021(11) 0.0093(12) -0.0007(11)
C49 0.0290(16) 0.0141(13) 0.0246(15) 0.0011(11) 0.0112(12) 0.0008(11)
C50 0.051(2) 0.0271(17) 0.0299(17) 0.0132(14) 0.0200(16) 0.0184(16)
C51 0.075(3) 0.045(2) 0.032(2) 0.0213(17) 0.028(2) 0.038(2)
C52 0.042(2) 0.0229(15) 0.0275(16) 0.0011(12) 0.0117(15) 0.0050(14)
C53 0.079(3) 0.052(3) 0.042(2) 0.029(2) 0.038(2) 0.048(2)
C57 0.0331(18) 0.0217(15) 0.0334(17) -0.0030(13) 0.0142(14) -0.0068(13)
C58 0.057(3) 0.036(2) 0.040(2) 0.0097(17) 0.0070(19) 0.0020(18)
C59 0.042(2) 0.0205(17) 0.073(3) 0.0013(17) 0.021(2) 0.0022(15)
C60 0.0262(17) 0.0268(16) 0.0294(16) 0.0004(13) 0.0026(13) 0.0056(13)
C61 0.029(2) 0.094(4) 0.037(2) -0.014(2) 0.0005(17) 0.003(2)
C62 0.0285(18) 0.0289(17) 0.050(2) -0.0012(15) 0.0122(16) 0.0033(14)
C64 0.045(2) 0.058(3) 0.041(2) -0.0054(19) 0.0234(19) -0.007(2)
C65 0.0244(19) 0.036(2) 0.085(3) -0.007(2) 0.012(2) 0.0007(15)
C66 0.030(2) 0.0292(18) 0.060(3) 0.0031(17) -0.0056(18) 0.0002(15)
C67 0.098(3) 0.050(2) 0.109(3) 0.006(2) 0.040(3) 0.000(2)
C68 0.079(3) 0.0374(19) 0.109(3) 0.009(2) 0.040(2) 0.0052(18)
C69 0.0240(16) 0.0203(14) 0.0375(18) 0.0003(13) 0.0070(14) 0.0008(12)
C70 0.0267(18) 0.0245(16) 0.057(2) 0.0073(16) 0.0071(16) -0.0061(13)
C71 0.035(2) 0.036(2) 0.056(2) 0.0158(18) 0.0124(18) -0.0077(16)
C72 0.041(2) 0.039(2) 0.039(2) 0.0118(16) 0.0129(17) -0.0046(16)
C73 0.0328(18) 0.0267(16) 0.0332(18) 0.0047(13) 0.0109(14) -0.0008(13)
C74 0.0235(15) 0.0201(14) 0.0314(16) 0.0013(12) 0.0076(13) -0.0016(12)
C75 0.0232(15) 0.0180(13) 0.0257(15) -0.0004(11) 0.0083(12) 0.0008(11)
C76 0.0244(16) 0.0205(14) 0.0263(15) 0.0006(12) 0.0053(12) -0.0011(12)
C77 0.0315(18) 0.0250(16) 0.0283(16) 0.0002(13) 0.0059(14) -0.0027(13)
C78 0.046(2) 0.0295(17) 0.0274(17) 0.0035(13) 0.0104(15) -0.0053(15)
C79 0.0258(17) 0.0288(16) 0.0303(17) 0.0039(13) 0.0061(13) -0.0044(13)
C80 0.0302(19) 0.0353(19) 0.041(2) 0.0111(16) 0.0003(15) -0.0129(15)
C81 0.039(2) 0.040(2) 0.037(2) 0.0039(16) -0.0081(16) -0.0148(17)
C82 0.042(2) 0.0364(19) 0.0278(17) 0.0024(14) -0.0004(15) -0.0075(16)
C83 0.0263(17) 0.0237(16) 0.051(2) 0.0028(15) 0.0129(16) -0.0025(13)
C84 0.034(2) 0.036(2) 0.065(3) 0.0069(19) 0.0152(19) -0.0114(16)
C85 0.042(2) 0.051(3) 0.066(3) 0.014(2) 0.028(2) -0.0093(19)
C86 0.039(2) 0.046(2) 0.047(2) 0.0122(18) 0.0209(18) -0.0026(17)
C87 0.0324(18) 0.0270(16) 0.0382(19) 0.0061(14) 0.0137(15) 0.0010(14)
C88 0.0209(15) 0.0172(13) 0.0304(16) -0.0020(11) 0.0093(12) 0.0001(11)
C89 0.0220(15) 0.0174(13) 0.0306(16) -0.0001(12) 0.0096(12) -0.0008(11)
C90 0.0275(17) 0.0228(15) 0.0305(17) 0.0006(12) 0.0098(13) 0.0012(12)
C91 0.0372(19) 0.0297(17) 0.0323(18) 0.0023(14) 0.0140(15) 0.0014(14)
C92 0.0211(15) 0.0184(13) 0.0290(15) -0.0004(11) 0.0085(12) 0.0000(11)
C93 0.0282(17) 0.0216(15) 0.0331(17) -0.0017(12) 0.0079(14) -0.0056(12)
C94 0.0301(18) 0.0265(16) 0.0341(18) -0.0065(13) 0.0042(14) -0.0067(13)
C95 0.0356(19) 0.0287(17) 0.0267(16) -0.0028(13) 0.0073(14) -0.0019(14)
C96 0.035(5) 0.032(5) 0.021(4) 0.000(3) 0.011(2) 0.015(3)
C97 0.035(5) 0.032(5) 0.021(4) 0.000(3) 0.011(2) 0.015(3)
C98 0.028(2) 0.033(3) 0.035(3) -0.010(2) 0.0001(17) 0.0128(17)
C99 0.028(2) 0.033(3) 0.035(3) -0.010(2) 0.0001(17) 0.0128(17)
C100 0.049(4) 0.038(3) 0.033(3) -0.004(2) 0.011(2) 0.021(2)
C101 0.049(4) 0.038(3) 0.033(3) -0.004(2) 0.011(2) 0.021(2)
C102 0.048(3) 0.036(3) 0.026(2) -0.004(2) 0.006(2) 0.011(2)
C103 0.048(3) 0.036(3) 0.026(2) -0.004(2) 0.006(2) 0.011(2)
C104 0.031(3) 0.023(3) 0.026(2) -0.002(2) 0.0085(19) 0.006(2)
C105 0.031(3) 0.023(3) 0.026(2) -0.002(2) 0.0085(19) 0.006(2)
C106 0.028(4) 0.013(4) 0.027(3) 0.000(2) 0.007(2) 0.003(3)
C107 0.028(4) 0.013(4) 0.027(3) 0.000(2) 0.007(2) 0.003(3)
C108 0.030(3) 0.013(6) 0.019(6) 0.006(3) 0.001(3) 0.009(4)
C109 0.030(3) 0.013(6) 0.019(6) 0.006(3) 0.001(3) 0.009(4)
C110 0.021(4) 0.017(5) 0.027(4) 0.000(3) 0.005(3) 0.002(3)
C111 0.021(4) 0.017(5) 0.027(4) 0.000(3) 0.005(3) 0.002(3)
C112 0.025(3) 0.027(3) 0.029(3) -0.002(2) 0.005(2) 0.007(2)
C113 0.025(3) 0.027(3) 0.029(3) -0.002(2) 0.005(2) 0.007(2)
C114 0.030(3) 0.036(4) 0.023(3) -0.001(2) 0.005(2) 0.006(2)
C115 0.030(3) 0.036(4) 0.023(3) -0.001(2) 0.005(2) 0.006(2)
C116 0.028(2) 0.033(3) 0.035(3) -0.010(2) 0.0001(17) 0.0128(17)
C117 0.028(2) 0.033(3) 0.035(3) -0.010(2) 0.0001(17) 0.0128(17)
C118 0.024(5) 0.025(5) 0.034(5) -0.004(3) 0.006(3) 0.007(3)
C119 0.024(5) 0.025(5) 0.034(5) -0.004(3) 0.006(3) 0.007(3)
C120 0.030(3) 0.030(3) 0.031(3) 0.003(2) 0.002(2) 0.012(2)
C121 0.030(3) 0.030(3) 0.031(3) 0.003(2) 0.002(2) 0.012(2)
C122 0.032(3) 0.032(3) 0.025(2) 0.001(2) -0.001(2) 0.009(2)
C123 0.032(3) 0.032(3) 0.025(2) 0.001(2) -0.001(2) 0.009(2)
C125 0.015(5) 0.026(5) 0.026(2) -0.004(3) 0.001(3) -0.001(3)
C126 0.029(4) 0.032(4) 0.030(2) -0.003(3) 0.004(3) 0.012(2)
C127 0.029(4) 0.032(4) 0.030(2) -0.003(3) 0.004(3) 0.012(2)
C128 0.043(4) 0.042(4) 0.030(2) 0.007(3) 0.004(3) 0.023(3)
C129 0.043(4) 0.042(4) 0.030(2) 0.007(3) 0.004(3) 0.023(3)
C130 0.037(4) 0.044(4) 0.024(2) 0.004(3) 0.003(2) 0.020(2)
C131 0.037(4) 0.044(4) 0.024(2) 0.004(3) 0.003(2) 0.020(2)
C132 0.027(3) 0.032(4) 0.0232(19) -0.001(3) 0.002(2) 0.008(2)
C133 0.027(3) 0.032(4) 0.0232(19) -0.001(3) 0.002(2) 0.008(2)
C134 0.018(4) 0.026(4) 0.0229(19) -0.003(3) 0.003(3) 0.002(2)
C135 0.018(4) 0.026(4) 0.0229(19) -0.003(3) 0.003(3) 0.002(2)
C136 0.018(4) 0.018(4) 0.0259(18) -0.004(3) 0.005(2) -0.004(3)
C137 0.018(4) 0.018(4) 0.0259(18) -0.004(3) 0.005(2) -0.004(3)
C138 0.026(4) 0.021(4) 0.021(2) -0.005(3) 0.003(2) 0.003(3)
C139 0.026(4) 0.021(4) 0.021(2) -0.005(3) 0.003(2) 0.003(3)
C140 0.026(3) 0.032(4) 0.0234(19) 0.003(3) 0.007(2) 0.008(2)
C141 0.026(3) 0.032(4) 0.0234(19) 0.003(3) 0.007(2) 0.008(2)
C142 0.030(3) 0.031(3) 0.025(2) 0.001(2) 0.006(2) 0.008(2)
C143 0.030(3) 0.031(3) 0.025(2) 0.001(2) 0.006(2) 0.008(2)
C144 0.025(4) 0.020(4) 0.022(2) -0.005(3) 0.003(2) 0.001(3)
C145 0.025(4) 0.020(4) 0.022(2) -0.005(3) 0.003(2) 0.001(3)
C146 0.025(5) 0.043(6) 0.030(2) 0.004(4) 0.008(3) 0.014(3)
C147 0.025(5) 0.043(6) 0.030(2) 0.004(4) 0.008(3) 0.014(3)
C148 0.042(5) 0.051(5) 0.031(2) 0.001(4) 0.013(3) 0.025(3)
C149 0.042(5) 0.051(5) 0.031(2) 0.001(4) 0.013(3) 0.025(3)
C150 0.041(4) 0.043(4) 0.024(2) 0.002(3) 0.010(2) 0.016(3)
C151 0.041(4) 0.043(4) 0.024(2) 0.002(3) 0.010(2) 0.016(3)
C152 0.045(2) 0.035(2) 0.050(2) 0.0059(17) 0.0171(19) -0.0028(17)
C153 0.059(3) 0.064(3) 0.050(3) 0.004(2) -0.006(2) 0.010(3)
C154 0.046(3) 0.036(2) 0.110(5) 0.001(3) 0.028(3) 0.000(2)
C155 0.034(2) 0.0281(18) 0.057(2) -0.0175(16) 0.0179(18) -0.0024(15)
C156 0.060(3) 0.121(6) 0.097(5) 0.073(4) 0.045(3) 0.045(4)
C157 0.035(2) 0.033(2) 0.131(5) -0.019(3) 0.028(3) -0.0031(18)
C158 0.0266(18) 0.0303(18) 0.054(2) -0.0166(16) 0.0075(16) -0.0042(14)
C159 0.098(4) 0.033(2) 0.074(4) -0.020(2) 0.039(3) -0.006(2)
C160 0.034(2) 0.033(2) 0.084(3) -0.005(2) 0.018(2) -0.0048(16)
C161 0.028(4) 0.031(4) 0.034(4) 0.003(3) 0.002(3) 0.002(3)
C162 0.024(3) 0.017(3) 0.031(4) 0.007(3) -0.003(3) 0.005(3)
C163 0.039(5) 0.062(6) 0.035(4) 0.013(4) 0.002(4) 0.008(4)
C164 0.045(8) 0.099(11) 0.055(9) -0.024(8) 0.011(6) 0.016(7)
C165 0.042(5) 0.048(5) 0.042(4) 0.008(4) -0.001(4) -0.003(4)
C166 0.025(3) 0.025(3) 0.062(5) 0.006(3) 0.020(3) 0.006(3)
C167 0.072(5) 0.065(5) 0.071(5) -0.002(4) 0.021(4) 0.002(4)
C168 0.114(7) 0.125(7) 0.120(7) -0.002(5) 0.026(5) -0.009(5)
C169 0.101(6) 0.100(6) 0.113(6) 0.005(4) 0.044(5) -0.027(4)
C170 0.125(9) 0.106(9) 0.128(10) -0.011(8) 0.009(8) -0.052(8)
C171 0.091(6) 0.097(6) 0.099(6) 0.017(4) 0.033(4) -0.004(4)
C172 0.100(6) 0.093(6) 0.088(6) 0.016(4) 0.025(4) -0.025(4)
C173 0.059(3) 0.042(2) 0.075(3) -0.010(2) 0.014(3) 0.001(2)
C174 0.094(5) 0.075(4) 0.112(6) -0.035(4) 0.006(4) 0.034(4)
C175 0.190(10) 0.125(7) 0.083(5) 0.001(5) 0.011(6) 0.096(7)
O32A 0.036(4) 0.054(4) 0.022(3) -0.007(3) 0.001(2) 0.018(3)
O36A 0.041(3) 0.041(3) 0.0258(15) 0.004(2) 0.010(2) 0.012(2)
N8A 0.036(5) 0.033(4) 0.045(5) 0.013(4) 0.010(4) 0.010(4)
C1A 0.0321(18) 0.0285(17) 0.0345(18) -0.0043(14) 0.0078(15) -0.0107(14)
C40A 0.028(7) 0.021(6) 0.023(4) -0.001(5) 0.005(4) 0.004(4)
C41A 0.029(6) 0.035(6) 0.030(4) 0.001(5) -0.003(4) 0.012(4)
C42A 0.032(7) 0.045(8) 0.024(4) -0.002(5) -0.003(4) 0.005(5)
C54A 0.036(4) 0.034(4) 0.024(3) 0.004(3) 0.009(3) 0.016(3)
C55A 0.053(5) 0.036(4) 0.031(4) 0.020(3) 0.014(4) 0.029(4)
C56A 0.040(5) 0.034(4) 0.020(3) 0.009(3) 0.010(3) 0.012(3)
O32B 0.041(4) 0.066(5) 0.027(3) -0.006(3) 0.007(3) 0.020(3)
O36B 0.041(3) 0.041(3) 0.0258(15) 0.004(2) 0.010(2) 0.012(2)
N8B 0.021(3) 0.025(3) 0.042(4) -0.005(2) 0.008(2) 0.004(2)
C40B 0.022(6) 0.031(8) 0.028(4) -0.002(6) 0.004(4) 0.006(5)
C41B 0.032(6) 0.044(7) 0.025(4) -0.003(5) -0.003(4) 0.022(5)
C42B 0.028(6) 0.046(8) 0.016(4) -0.004(5) -0.001(4) 0.015(5)
C54B 0.035(4) 0.040(4) 0.030(4) 0.014(3) 0.010(3) 0.017(4)
C55B 0.046(5) 0.042(4) 0.033(4) 0.013(3) 0.004(3) 0.023(4)
C56B 0.045(5) 0.034(4) 0.024(4) 0.005(3) 0.007(3) 0.014(4)
C1G 0.041(2) 0.049(2) 0.039(2) -0.0162(18) -0.0049(17) 0.0260(19)
C1I 0.0275(16) 0.0249(15) 0.0247(15) 0.0000(12) 0.0064(13) -0.0035(12)
C1N 0.0300(18) 0.0387(19) 0.0234(15) -0.0035(14) 0.0058(13) -0.0106(14)
C1O 0.0309(18) 0.0248(16) 0.0305(17) -0.0025(13) 0.0058(14) 0.0048(13)
C1P 0.0272(16) 0.0175(13) 0.0265(15) -0.0002(11) 0.0110(13) 0.0029(11)
C1Q 0.035(2) 0.0380(19) 0.0315(18) -0.0095(15) 0.0057(15) -0.0153(15)
C1S 0.0225(15) 0.0302(16) 0.0243(15) -0.0027(12) 0.0065(12) -0.0033(12)
C1T 0.043(2) 0.0263(16) 0.0342(18) -0.0099(14) 0.0146(16) -0.0104(15)
C1U 0.0205(14) 0.0174(13) 0.0226(14) -0.0002(11) 0.0070(11) 0.0020(11)
C1V 0.042(2) 0.0206(15) 0.0331(17) -0.0034(13) 0.0186(15) -0.0064(14)
O1W 0.075(5) 0.044(4) 0.052(4) -0.003(3) 0.019(3) 0.007(3)
C1W 0.0203(14) 0.0203(14) 0.0213(14) 0.0019(11) 0.0055(11) 0.0022(11)
C1X 0.0187(14) 0.0210(14) 0.0225(14) -0.0020(11) 0.0063(11) -0.0012(11)
C1Y 0.0260(16) 0.0235(15) 0.0243(15) 0.0002(12) 0.0081(12) 0.0019(12)

loop_
_atom_type_symbol
_atom_type_description
_atom_type_scat_dispersion_real
_atom_type_scat_dispersion_imag
_atom_type_scat_source
C C 0.0033 0.0016 'International Tables Vol C Tables 4.2.6.8 and 6.1.1.4'
H H 0.0000 0.0000 'International Tables Vol C Tables 4.2.6.8 and 6.1.1.4'
Co Co 0.3494 0.9721 'International Tables Vol C Tables 4.2.6.8 and 6.1.1.4'
N N 0.0061 0.0033 'International Tables Vol C Tables 4.2.6.8 and 6.1.1.4'
O O 0.0106 0.0060 'International Tables Vol C Tables 4.2.6.8 and 6.1.1.4'

loop_
_geom_angle_atom_site_label_1
_geom_angle_atom_site_label_2
_geom_angle_atom_site_label_3
_geom_angle
O5 Co1 O6 77.99(9)
O5 Co1 O11 144.29(8)
O5 Co1 O14 77.01(9)
O5 Co1 O19 95.65(9)
O6 Co1 O11 73.49(8)
O14 Co1 O6 103.64(8)
O14 Co1 O11 89.21(9)
O15 Co1 O5 111.43(11)
O15 Co1 O6 169.49(11)
O15 Co1 O11 99.28(11)
O15 Co1 O14 83.57(10)
O15 Co1 O19 91.96(10)
O19 Co1 O6 82.19(9)
O19 Co1 O11 101.22(9)
O19 Co1 O14 169.22(9)
O6 Co2 O3 89.42(8)
O6 Co2 O10 104.59(8)
O6 Co2 O20 172.30(10)
O7 Co2 O3 98.76(9)
O7 Co2 O6 84.14(9)
O7 Co2 O10 168.45(9)
O7 Co2 O11 110.90(10)
O7 Co2 O20 90.26(10)
O10 Co2 O3 74.13(8)
O11 Co2 O3 145.46(9)
O11 Co2 O6 76.86(9)
O11 Co2 O10 78.88(8)
O11 Co2 O20 100.37(9)
O20 Co2 O3 96.67(9)
O20 Co2 O10 81.70(9)
O3 Co3 O2 78.19(8)
O3 Co3 O10 77.12(9)
O3 Co3 O13 144.46(9)
O3 Co3 O18 99.55(9)
O9 Co3 O2 168.79(10)
O9 Co3 O3 111.24(11)
O9 Co3 O10 83.93(9)
O9 Co3 O13 99.69(10)
O9 Co3 O18 90.08(10)
O10 Co3 O2 104.59(8)
O10 Co3 O13 89.61(9)
O10 Co3 O18 171.47(9)
O13 Co3 O2 73.47(8)
O18 Co3 O2 82.16(9)
O18 Co3 O13 97.39(9)
O1 Co4 O2 84.44(9)
O1 Co4 O5 97.67(10)
O1 Co4 O13 112.98(10)
O1 Co4 O14 167.63(9)
O1 Co4 O17 91.20(10)
O2 Co4 O5 90.09(8)
O2 Co4 O14 104.47(8)
O2 Co4 O17 169.75(10)
O5 Co4 O14 74.09(9)
O13 Co4 O2 76.21(9)
O13 Co4 O5 144.55(9)
O13 Co4 O14 77.92(9)
O13 Co4 O17 97.12(9)
O17 Co4 O5 99.70(9)
O17 Co4 O14 81.34(9)
O21 Co5 O22 78.37(9)
O21 Co5 O30 77.45(10)
O21 Co5 O35 145.05(9)
O21 Co5 O40 101.30(10)
O22 Co5 O35 74.24(9)
O29 Co5 O21 109.23(12)
O29 Co5 O22 170.84(11)
O29 Co5 O30 83.75(10)
O29 Co5 O35 100.42(12)
O29 Co5 O40 92.18(11)
O30 Co5 O22 103.26(9)
O30 Co5 O35 88.07(10)
O30 Co5 O40 175.02(10)
O40 Co5 O22 81.09(9)
O40 Co5 O35 95.52(10)
O22 Co6 O27 87.21(9)
O22 Co6 O34 102.77(9)
O22 Co6 O37 174.73(10)
O23 Co6 O22 83.54(9)
O23 Co6 O27 103.18(10)
O23 Co6 O34 172.66(10)
O23 Co6 O35 107.59(11)
O23 Co6 O37 92.78(10)
O34 Co6 O27 73.69(9)
O35 Co6 O22 77.32(9)
O35 Co6 O27 143.47(9)
O35 Co6 O34 77.76(9)
O35 Co6 O37 100.33(11)
O37 Co6 O27 97.31(10)
O37 Co6 O34 81.17(10)
O26 Co7 O31 74.02(9)
O27 Co7 O26 77.92(9)
O27 Co7 O31 144.57(9)
O27 Co7 O38 99.87(9)
O33 Co7 O26 169.92(10)
O33 Co7 O27 110.10(10)
O33 Co7 O31 100.52(10)
O33 Co7 O34 84.35(10)
O33 Co7 O38 91.01(10)
O34 Co7 O26 103.77(9)
O34 Co7 O27 77.04(9)
O34 Co7 O31 89.02(9)
O34 Co7 O38 173.08(9)
O38 Co7 O26 81.40(9)
O38 Co7 O31 96.89(9)
O25 Co8 O21 101.22(11)
O25 Co8 O26 84.12(10)
O25 Co8 O30 170.85(10)
O25 Co8 O31 107.87(11)
O25 Co8 O39 90.48(12)
O26 Co8 O21 88.52(9)
O26 Co8 O30 103.76(9)
O26 Co8 O39 174.50(11)
O30 Co8 O21 74.68(9)
O31 Co8 O21 145.77(10)
O31 Co8 O26 77.12(9)
O31 Co8 O30 78.79(10)
O31 Co8 O39 103.63(11)
O39 Co8 O21 93.61(10)
O39 Co8 O30 81.71(11)
C11 O1 Co4 130.0(2)
Co4 O2 Co3 101.57(9)
C1U O2 Co3 121.71(18)
C1U O2 Co4 132.24(19)
Co3 O3 Co2 102.07(9)
C1 O3 Co2 124.7(2)
C1 O3 Co3 120.33(19)
Co1 O5 Co4 102.85(9)
C1P O5 Co1 122.1(2)
C1P O5 Co4 120.9(2)
Co2 O6 Co1 101.49(9)
C1W O6 Co1 124.88(19)
C1W O6 Co2 130.96(19)
C25 O7 Co2 127.3(2)
C29 O9 Co3 128.9(2)
Co3 O10 Co2 101.50(9)
C35 O10 Co2 122.7(2)
C35 O10 Co3 131.8(2)
Co2 O11 Co1 102.46(9)
C39 O11 Co1 122.5(2)
C39 O11 Co2 120.8(2)
Co4 O13 Co3 102.81(10)
C43 O13 Co3 121.09(19)
C43 O13 Co4 121.88(19)
Co1 O14 Co4 101.05(9)
C49 O14 Co1 132.1(2)
C49 O14 Co4 122.8(2)
C53 O15 Co1 128.8(2)
C57 O17 Co4 123.1(2)
C60 O18 Co3 118.4(2)
C1O O19 Co1 124.6(2)
C66 O20 Co2 117.4(3)
Co5 O21 Co8 100.91(11)
C69 O21 Co5 123.7(2)
C69 O21 Co8 119.0(2)
Co6 O22 Co5 101.96(10)
C75 O22 Co5 122.7(2)
C75 O22 Co6 130.9(2)
C79 O23 Co6 129.0(2)
C83 O25 Co8 129.9(2)
Co8 O26 Co7 101.93(10)
C88 O26 Co7 121.79(19)
C88 O26 Co8 131.4(2)
Co7 O27 Co6 102.17(10)
C92 O27 Co6 122.18(19)
C92 O27 Co7 121.65(19)
C96 O29 Co5 131.5(6)
C97 O29 Co5 125.4(5)
Co5 O30 Co8 101.80(11)
C108 O30 Co5 131.9(10)
C108 O30 Co8 117.0(9)
C109 O30 Co5 130.1(9)
C109 O30 Co8 126.7(9)
Co8 O31 Co7 101.78(10)
C116 O31 Co7 126.7(8)
C116 O31 Co8 118.8(9)
C117 O31 Co7 117.0(7)
C117 O31 Co8 123.9(8)
C4 O33 Co7 124.0(11)
C125 O33 Co7 130.3(5)
Co7 O34 Co6 102.26(10)
C136 O34 Co6 130.1(10)
C136 O34 Co7 127.1(11)
C137 O34 Co6 119.6(4)
C137 O34 Co7 132.1(5)
Co6 O35 Co5 102.40(10)
C144 O35 Co5 107.6(6)
C144 O35 Co6 131.2(8)
C145 O35 Co5 126.6(3)
C145 O35 Co6 118.5(4)
C152 O37 Co6 121.2(3)
C155 O38 Co7 118.9(2)
C158 O39 Co8 116.6(3)
C161 O40 Co5 127.1(4)
C162 O40 Co5 113.3(3)
C57 N1 C58 120.9(3)
C57 N1 C59 120.7(3)
C59 N1 C58 118.4(3)
C60 N2 C61 120.2(3)
C60 N2 C62 120.9(3)
C61 N2 C62 118.5(3)
C64 N3 C65 118.1(4)
C1O N3 C64 120.9(3)
C1O N3 C65 120.9(4)
C66 N4 C67 118.4(5)
C66 N4 C68 123.0(5)
C67 N4 C68 118.5(5)
C152 N5 C153 120.1(4)
C152 N5 C154 119.3(4)
C153 N5 C154 120.6(4)
C155 N6 C156 119.2(4)
C155 N6 C157 120.5(5)
C156 N6 C157 120.1(4)
C158 N7 C159 120.5(4)
C158 N7 C160 121.5(4)
C160 N7 C159 117.9(4)
C167 N9 C168 118.7(10)
C167 N9 C169 117.7(10)
C169 N9 C168 122.9(10)
C170 N10 C171 107.7(12)
C170 N10 C172 124.3(12)
C172 N10 C171 127.7(10)
C173 N11 C174 121.0(5)
C173 N11 C175 122.8(6)
C175 N11 C174 116.1(6)
O3 C1 C2 117.4(3)
O3 C1 C7 124.6(3)
C2 C1 C7 118.0(3)
C1 C2 H2 119.1
C3 C2 C1 121.8(3)
C3 C2 H2 119.1
C2 C3 H3 119.8
C2 C3 C10 120.4(3)
C10 C3 H3 119.8
O33 C4 C126 116(2)
O33 C4 C134 126(2)
C126 C4 C134 118(2)
C83 C6 C88 121.8(3)
C87 C6 C83 119.0(3)
C87 C6 C88 119.1(3)
C1 C7 C1U 121.7(3)
C1I C7 C1 118.6(3)
C1I C7 C1U 119.6(3)
C3 C10 H10 120.2
C3 C10 C1I 119.6(3)
C1I C10 H10 120.2
O1 C11 C1A 117.3(3)
O1 C11 C1X 125.8(3)
C1A C11 C1X 116.9(3)
C32 C13 H13 120.0
C1G C13 H13 120.0
C1G C13 C32 120.0(4)
C23 C14 H14 120.0
C23 C14 C27 119.9(3)
C27 C14 H14 120.0
O4 C15 C1I 120.7(3)
O4 C15 C1S 121.3(3)
C1S C15 C1I 118.0(3)
C1T C18 H18 120.3
C1Y C18 H18 120.3
C1Y C18 C1T 119.3(3)
C1P C20 C1W 121.7(3)
C1Y C20 C1P 118.7(3)
C1Y C20 C1W 119.6(3)
C23 C22 C25 118.3(3)
C23 C22 C1W 119.3(3)
C25 C22 C1W 122.3(3)
C14 C23 C22 121.7(3)
C14 C23 C24 117.7(3)
C22 C23 C24 120.7(3)
O8 C24 C23 121.5(3)
O8 C24 C1Y 120.6(3)
C23 C24 C1Y 118.0(3)
O7 C25 C22 125.6(3)
O7 C25 C26 116.9(3)
C26 C25 C22 117.5(3)
C25 C26 H26 118.8
C27 C26 C25 122.5(3)
C27 C26 H26 118.8
C14 C27 H27 120.0
C26 C27 C14 120.0(3)
C26 C27 H27 120.0
O9 C29 C34 126.5(3)
O9 C29 C1G 116.7(3)
C1G C29 C34 116.8(3)
C13 C32 H32 120.2
C33 C32 C13 119.6(4)
C33 C32 H32 120.2
C32 C33 C34 121.9(3)
C32 C33 C38 117.7(3)
C34 C33 C38 120.4(3)
C29 C34 C35 121.3(3)
C33 C34 C29 118.8(3)
C33 C34 C35 120.0(3)
O10 C35 C34 120.9(3)
O10 C35 C36 118.4(3)
C34 C35 C36 120.7(3)
C37 C36 C35 119.5(3)
C37 C36 C39 118.5(3)
C39 C36 C35 122.0(3)
C36 C37 C38 120.9(3)
C36 C37 C42B 122.2(6)
C42A C37 C36 119.9(7)
C42A C37 C38 117.8(8)
C42B C37 C38 115.8(6)
O12 C38 C33 120.9(3)
O12 C38 C37 120.7(3)
C33 C38 C37 118.3(3)
O11 C39 C36 124.3(3)
O11 C39 C40A 116.0(8)
O11 C39 C40B 118.4(8)
C40A C39 C36 119.1(8)
C40B C39 C36 116.4(8)
O13 C43 C44 117.6(3)
O13 C43 C48 124.2(3)
C44 C43 C48 118.2(3)
C43 C44 H44 118.9
C45 C44 C43 122.2(3)
C45 C44 H44 118.9
C44 C45 H45 120.0
C44 C45 C46 120.0(3)
C46 C45 H45 120.0
C45 C46 H46 120.2
C45 C46 C47 119.6(3)
C47 C46 H46 120.2
C46 C47 C48 121.8(3)
C46 C47 C52 117.8(3)
C48 C47 C52 120.4(3)
C43 C48 C49 121.9(3)
C47 C48 C43 118.2(3)
C47 C48 C49 119.8(3)
O14 C49 C48 118.6(3)
O14 C49 C50 120.8(3)
C50 C49 C48 120.6(3)
C51 C50 C49 119.4(3)
C51 C50 C53 119.4(3)
C53 C50 C49 121.2(3)
C50 C51 C52 121.8(3)
C50 C51 C56B 120.0(5)
C52 C51 C56B 115.6(4)
C56A C51 C50 120.2(4)
C56A C51 C52 115.3(4)
O16 C52 C47 121.1(3)
O16 C52 C51 121.0(3)
C51 C52 C47 117.9(3)
O15 C53 C50 127.2(3)
O15 C53 C54A 115.3(4)
O15 C53 C54B 114.3(4)
C50 C53 C54B 115.7(4)
C54A C53 C50 115.0(4)
O17 C57 N1 123.8(3)
O17 C57 H57 118.1
N1 C57 H57 118.1
N1 C58 H58A 109.5
N1 C58 H58B 109.5
N1 C58 H58C 109.5
H58A C58 H58B 109.5
H58A C58 H58C 109.5
H58B C58 H58C 109.5
N1 C59 H59A 109.5
N1 C59 H59B 109.5
N1 C59 H59C 109.5
H59A C59 H59B 109.5
H59A C59 H59C 109.5
H59B C59 H59C 109.5
O18 C60 N2 124.2(3)
O18 C60 H60 117.9
N2 C60 H60 117.9
N2 C61 H61A 109.5
N2 C61 H61B 109.5
N2 C61 H61C 109.5
H61A C61 H61B 109.5
H61A C61 H61C 109.5
H61B C61 H61C 109.5
N2 C62 H62A 109.5
N2 C62 H62B 109.5
N2 C62 H62C 109.5
H62A C62 H62B 109.5
H62A C62 H62C 109.5
H62B C62 H62C 109.5
N3 C64 H64A 109.5
N3 C64 H64B 109.5
N3 C64 H64C 109.5
H64A C64 H64B 109.5
H64A C64 H64C 109.5
H64B C64 H64C 109.5
N3 C65 H65A 109.5
N3 C65 H65B 109.5
N3 C65 H65C 109.5
H65A C65 H65B 109.5
H65A C65 H65C 109.5
H65B C65 H65C 109.5
O20 C66 N4 126.8(5)
O20 C66 H66 116.6
N4 C66 H66 116.6
N4 C67 H67A 109.5
N4 C67 H67B 109.5
N4 C67 H67C 109.5
H67A C67 H67B 109.5
H67A C67 H67C 109.5
H67B C67 H67C 109.5
N4 C68 H68A 109.5
N4 C68 H68B 109.5
N4 C68 H68C 109.5
H68A C68 H68B 109.5
H68A C68 H68C 109.5
H68B C68 H68C 109.5
O21 C69 C70 118.7(3)
O21 C69 C74 124.6(3)
C70 C69 C74 116.8(3)
C69 C70 H70 118.8
C71 C70 C69 122.5(4)
C71 C70 H70 118.8
C70 C71 H71 119.6
C70 C71 C72 120.7(3)
C72 C71 H71 119.6
C71 C72 H72 120.6
C73 C72 C71 118.9(4)
C73 C72 H72 120.6
C72 C73 C74 122.0(3)
C72 C73 C78 117.6(3)
C74 C73 C78 120.4(3)
C69 C74 C75 121.1(3)
C73 C74 C69 119.1(3)
C73 C74 C75 119.6(3)
O22 C75 C74 118.9(3)
O22 C75 C76 120.7(3)
C76 C75 C74 120.3(3)
C77 C76 C75 119.8(3)
C77 C76 C79 118.7(3)
C79 C76 C75 121.4(3)
C76 C77 C78 120.5(3)
C82 C77 C76 121.7(3)
C82 C77 C78 117.8(3)
O24 C78 C73 120.6(3)
O24 C78 C77 121.3(4)
C77 C78 C73 118.1(3)
O23 C79 C76 125.9(3)
O23 C79 C80 117.6(3)
C80 C79 C76 116.5(3)
C79 C80 H80 118.5
C81 C80 C79 123.0(3)
C81 C80 H80 118.5
C80 C81 H81 120.0
C80 C81 C82 119.9(3)
C82 C81 H81 120.0
C77 C82 C81 119.7(3)
C77 C82 H82 120.1
C81 C82 H82 120.1
O25 C83 C6 126.0(3)
O25 C83 C84 117.0(3)
C84 C83 C6 116.9(4)
C83 C84 H84 118.7
C85 C84 C83 122.7(4)
C85 C84 H84 118.7
C84 C85 H85 119.7
C84 C85 C86 120.5(4)
C86 C85 H85 119.7
C85 C86 H86 120.3
C87 C86 C85 119.4(4)
C87 C86 H86 120.3
C6 C87 C91 120.8(3)
C86 C87 C6 121.3(4)
C86 C87 C91 117.8(4)
O26 C88 C6 120.5(3)
O26 C88 C89 118.5(3)
C6 C88 C89 121.0(3)
C90 C89 C88 119.5(3)
C90 C89 C92 119.0(3)
C92 C89 C88 121.4(3)
C89 C90 C91 120.8(3)
C95 C90 C89 121.6(3)
C95 C90 C91 117.5(3)
O28 C91 C87 120.8(3)
O28 C91 C90 121.4(3)
C87 C91 C90 117.8(3)
O27 C92 C89 124.3(3)
O27 C92 C93 118.5(3)
C93 C92 C89 117.2(3)
C92 C93 H93 118.8
C94 C93 C92 122.5(3)
C94 C93 H93 118.8
C93 C94 H94 120.1
C93 C94 C95 119.8(3)
C95 C94 H94 120.1
C90 C95 C94 119.9(3)
C90 C95 H95 120.0
C94 C95 H95 120.0
O29 C96 C98 118.1(9)
O29 C96 C106 126.9(10)
C106 C96 C98 114.7(9)
O29 C97 C99 116.2(9)
O29 C97 C107 124.9(9)
C99 C97 C107 118.4(9)
C96 C98 H98 118.0
C100 C98 C96 124.1(8)
C100 C98 H98 118.0
C97 C99 H99 119.4
C101 C99 C97 121.1(8)
C101 C99 H99 119.4
C98 C100 H100 120.1
C98 C100 C102 119.8(7)
C102 C100 H100 120.1
C99 C101 H101 119.7
C99 C101 C103 120.6(7)
C103 C101 H101 119.7
C100 C102 H102 120.3
C104 C102 C100 119.4(7)
C104 C102 H102 120.3
C101 C103 H103 120.0
C105 C103 C101 120.0(7)
C105 C103 H103 120.0
C102 C104 C106 121.3(7)
C102 C104 C114 117.4(6)
C106 C104 C114 121.3(6)
C103 C105 C107 121.9(7)
C103 C105 C115 117.8(7)
C107 C105 C115 120.4(7)
C96 C106 C108 118.9(11)
C104 C106 C96 120.5(8)
C104 C106 C108 120.5(10)
C97 C107 C109 122.7(10)
C105 C107 C97 117.8(8)
C105 C107 C109 119.4(10)
O30 C108 C106 124.2(16)
O30 C108 C110 116.3(16)
C106 C108 C110 119.4(15)
O30 C109 C107 118.2(13)
O30 C109 C111 119.8(16)
C111 C109 C107 122.0(14)
C112 C110 C108 120.1(13)
C112 C110 C116 117.1(12)
C116 C110 C108 122.5(15)
C113 C111 C109 119.3(13)
C113 C111 C117 119.4(13)
C117 C111 C109 121.3(14)
C110 C112 C114 119.8(8)
C122 C112 C110 122.2(8)
C122 C112 C114 118.0(7)
C111 C113 C115 120.7(8)
C123 C113 C111 122.3(8)
C123 C113 C115 117.0(7)
C104 C114 C112 118.1(6)
O32A C114 C104 121.7(7)
O32A C114 C112 120.2(7)
C105 C115 C113 117.8(6)
O32B C115 C105 122.0(7)
O32B C115 C113 120.2(7)
O31 C116 C110 123.3(16)
O31 C116 C118 117.5(16)
C118 C116 C110 119.0(15)
O31 C117 C111 125.1(15)
O31 C117 C119 118.6(15)
C119 C117 C111 116.0(14)
C116 C118 H118 119.0
C120 C118 C116 121.9(13)
C120 C118 H118 119.0
C117 C119 H119 118.4
C121 C119 C117 123.3(13)
C121 C119 H119 118.4
C118 C120 H120 120.2
C118 C120 C122 119.7(8)
C122 C120 H120 120.2
C119 C121 H121 120.1
C119 C121 C123 119.8(8)
C123 C121 H121 120.1
C112 C122 C120 119.9(7)
C112 C122 H122 120.0
C120 C122 H122 120.0
C113 C123 C121 118.7(7)
C113 C123 H123 120.6
C121 C123 H123 120.6
O33 C125 C127 117.3(9)
O33 C125 C135 126.5(9)
C135 C125 C127 116.0(9)
C4 C126 H126 118.6
C128 C126 C4 122.7(16)
C128 C126 H126 118.6
C125 C127 H127 118.7
C129 C127 C125 122.6(7)
C129 C127 H127 118.7
C126 C128 H128 120.0
C126 C128 C130 120.1(12)
C130 C128 H128 120.0
C127 C129 H129 119.9
C127 C129 C131 120.2(6)
C131 C129 H129 119.9
C128 C130 H130 120.5
C132 C130 C128 119.0(11)
C132 C130 H130 120.5
C129 C131 H131 120.2
C133 C131 C129 119.5(6)
C133 C131 H131 120.2
C130 C132 C134 121.1(13)
C130 C132 C142 116.9(11)
C134 C132 C142 122.0(12)
C131 C133 C135 121.6(6)
C131 C133 C143 117.4(5)
C135 C133 C143 121.0(6)
C4 C134 C136 122(2)
C132 C134 C4 119.3(18)
C132 C134 C136 118.2(18)
C125 C135 C133 119.8(8)
C125 C135 C137 120.4(9)
C133 C135 C137 119.7(8)
O34 C136 C134 119(2)
O34 C136 C138 118.8(19)
C134 C136 C138 122(2)
O34 C137 C135 121.7(10)
O34 C137 C139 117.9(9)
C135 C137 C139 120.4(10)
C140 C138 C136 118.7(17)
C140 C138 C144 118.4(16)
C144 C138 C136 122.6(18)
C141 C139 C137 120.3(8)
C145 C139 C137 121.4(8)
C145 C139 C141 118.1(7)
C138 C140 C142 120.9(12)
C138 C140 C150 121.7(12)
C150 C140 C142 117.4(10)
C139 C141 C143 119.8(6)
C151 C141 C139 122.2(6)
C151 C141 C143 118.0(5)
C132 C142 C140 118.1(10)
O36A C142 C132 120.9(11)
O36A C142 C140 120.8(11)
C133 C143 C141 117.8(5)
O36B C143 C133 121.7(5)
O36B C143 C141 120.4(5)
O35 C144 C138 120.1(15)
C146 C144 O35 119.4(17)
C146 C144 C138 119.6(18)
O35 C145 C139 125.7(8)
O35 C145 C147 116.7(8)
C139 C145 C147 117.4(8)
C144 C146 H146 119.2
C144 C146 C148 121.5(18)
C148 C146 H146 119.2
C145 C147 H147 118.8
C149 C147 C145 122.5(8)
C149 C147 H147 118.8
C146 C148 H148 120.2
C146 C148 C150 119.5(14)
C150 C148 H148 120.2
C147 C149 H149 119.8
C147 C149 C151 120.3(7)
C151 C149 H149 119.8
C140 C150 C148 119.3(11)
C140 C150 H150 120.4
C148 C150 H150 120.4
C141 C151 C149 119.4(6)
C141 C151 H151 120.3
C149 C151 H151 120.3
O37 C152 N5 123.3(4)
O37 C152 H152 118.4
N5 C152 H152 118.4
N5 C153 H15A 109.5
N5 C153 H15B 109.5
N5 C153 H15C 109.5
H15A C153 H15B 109.5
H15A C153 H15C 109.5
H15B C153 H15C 109.5
N5 C154 H15D 109.5
N5 C154 H15E 109.5
N5 C154 H15F 109.5
H15D C154 H15E 109.5
H15D C154 H15F 109.5
H15E C154 H15F 109.5
O38 C155 N6 124.6(4)
O38 C155 H155 117.7
N6 C155 H155 117.7
N6 C156 H15G 109.5
N6 C156 H15H 109.5
N6 C156 H15I 109.5
H15G C156 H15H 109.5
H15G C156 H15I 109.5
H15H C156 H15I 109.5
N6 C157 H15J 109.5
N6 C157 H15K 109.5
N6 C157 H15L 109.5
H15J C157 H15K 109.5
H15J C157 H15L 109.5
H15K C157 H15L 109.5
O39 C158 N7 124.2(4)
O39 C158 H158 117.9
N7 C158 H158 117.9
N7 C159 H15M 109.5
N7 C159 H15N 109.5
N7 C159 H15O 109.5
H15M C159 H15N 109.5
H15M C159 H15O 109.5
H15N C159 H15O 109.5
N7 C160 H16A 109.5
N7 C160 H16B 109.5
N7 C160 H16C 109.5
H16A C160 H16B 109.5
H16A C160 H16C 109.5
H16B C160 H16C 109.5
O40 C161 H161 116.0
O40 C161 N8A 128.0(8)
N8A C161 H161 116.0
O40 C162 H162 117.9
O40 C162 N8B 124.1(7)
N8B C162 H162 117.9
H16D C163 H16E 109.5
H16D C163 H16F 109.5
H16E C163 H16F 109.5
N8A C163 H16D 109.5
N8A C163 H16E 109.5
N8A C163 H16F 109.5
H16G C164 H16H 109.5
H16G C164 H16I 109.5
H16H C164 H16I 109.5
N8B C164 H16G 109.5
N8B C164 H16H 109.5
N8B C164 H16I 109.5
H16J C165 H16K 109.5
H16J C165 H16L 109.5
H16K C165 H16L 109.5
N8A C165 H16J 109.5
N8A C165 H16K 109.5
N8A C165 H16L 109.5
H16M C166 H16N 109.5
H16M C166 H16O 109.5
H16N C166 H16O 109.5
N8B C166 H16M 109.5
N8B C166 H16N 109.5
N8B C166 H16O 109.5
O41 C167 N9 127.0(11)
O41 C167 H167 116.5
N9 C167 H167 116.5
N9 C168 H16P 109.5
N9 C168 H16Q 109.5
N9 C168 H16R 109.5
H16P C168 H16Q 109.5
H16P C168 H16R 109.5
H16Q C168 H16R 109.5
N9 C169 H16S 109.5
N9 C169 H16T 109.5
N9 C169 H16U 109.5
H16S C169 H16T 109.5
H16S C169 H16U 109.5
H16T C169 H16U 109.5
O42 C170 N10 148.2(19)
O42 C170 H170 105.9
N10 C170 H170 105.9
N10 C171 H17A 109.5
N10 C171 H17B 109.5
N10 C171 H17C 109.5
H17A C171 H17B 109.5
H17A C171 H17C 109.5
H17B C171 H17C 109.5
N10 C172 H17D 109.5
N10 C172 H17E 109.5
N10 C172 H17F 109.5
H17D C172 H17E 109.5
H17D C172 H17F 109.5
H17E C172 H17F 109.5
O43 C173 N11 126.4(6)
O43 C173 H173 116.8
N11 C173 H173 116.8
N11 C174 H17G 109.5
N11 C174 H17H 109.5
N11 C174 H17I 109.5
H17G C174 H17H 109.5
H17G C174 H17I 109.5
H17H C174 H17I 109.5
N11 C175 H17J 109.5
N11 C175 H17K 109.5
N11 C175 H17L 109.5
H17J C175 H17K 109.5
H17J C175 H17L 109.5
H17K C175 H17L 109.5
C161 N8A C163 122.0(7)
C161 N8A C165 121.5(7)
C165 N8A C163 116.4(7)
C11 C1A H1A 118.4
C1Q C1A C11 123.2(3)
C1Q C1A H1A 118.4
C39 C40A H40A 119.8
C41A C40A C39 120.3(15)
C41A C40A H40A 119.8
C40A C41A H41A 119.9
C40A C41A C42A 120.2(14)
C42A C41A H41A 119.9
C37 C42A C41A 120.2(13)
C37 C42A H42A 119.9
C41A C42A H42A 119.9
C53 C54A H54A 119.3
C55A C54A C53 121.5(6)
C55A C54A H54A 119.3
C54A C55A H55A 119.7
C54A C55A C56A 120.6(6)
C56A C55A H55A 119.7
C51 C56A C55A 119.5(6)
C51 C56A H56A 120.2
C55A C56A H56A 120.2
C162 N8B C164 118.7(8)
C162 N8B C166 122.5(6)
C164 N8B C166 118.7(8)
C39 C40B H40B 118.0
C41B C40B C39 123.9(15)
C41B C40B H40B 118.0
C40B C41B H41B 120.1
C40B C41B C42B 119.9(13)
C42B C41B H41B 120.1
C37 C42B H42B 121.0
C41B C42B C37 118.0(11)
C41B C42B H42B 121.0
C53 C54B H54B 118.7
C55B C54B C53 122.7(7)
C55B C54B H54B 118.7
C54B C55B H55B 120.4
C54B C55B C56B 119.3(7)
C56B C55B H55B 120.4
C51 C56B H56B 120.1
C55B C56B C51 119.8(6)
C55B C56B H56B 120.1
C13 C1G C29 122.7(3)
C13 C1G H1G 118.7
C29 C1G H1G 118.7
C7 C1I C15 120.7(3)
C10 C1I C7 121.5(3)
C10 C1I C15 117.8(3)
C1Q C1N H1N 120.1
C1S C1N H1N 120.1
C1S C1N C1Q 119.8(3)
O19 C1O N3 124.6(3)
O19 C1O H1O 117.7
N3 C1O H1O 117.7
O5 C1P C20 124.4(3)
O5 C1P C1V 118.0(3)
C1V C1P C20 117.6(3)
C1A C1Q C1N 119.8(3)
C1A C1Q H1Q 120.1
C1N C1Q H1Q 120.1
C1N C1S C15 117.2(3)
C1N C1S C1X 121.9(3)
C1X C1S C15 120.9(3)
C18 C1T H1T 120.1
C1V C1T C18 119.8(3)
C1V C1T H1T 120.1
O2 C1U C7 117.9(3)
O2 C1U C1X 121.0(3)
C1X C1U C7 121.1(3)
C1P C1V H1V 118.6
C1T C1V C1P 122.8(3)
C1T C1V H1V 118.6
O6 C1W C20 118.6(3)
O6 C1W C22 119.9(3)
C22 C1W C20 121.4(3)
C11 C1X C1U 122.0(3)
C1S C1X C11 118.4(3)
C1S C1X C1U 119.6(3)
C18 C1Y C20 121.8(3)
C18 C1Y C24 117.2(3)
C20 C1Y C24 120.9(3)

loop_
_geom_bond_atom_site_label_1
_geom_bond_atom_site_label_2
_geom_bond_distance
Co1 O5 2.047(2)
Co1 O6 2.135(2)
Co1 O11 2.144(2)
Co1 O14 2.088(2)
Co1 O15 1.973(2)
Co1 O19 2.079(2)
Co2 O3 2.146(2)
Co2 O6 2.079(2)
Co2 O7 1.957(2)
Co2 O10 2.121(2)
Co2 O11 2.040(2)
Co2 O20 2.091(2)
Co3 O2 2.142(2)
Co3 O3 2.041(2)
Co3 O9 1.966(2)
Co3 O10 2.084(2)
Co3 O13 2.129(2)
Co3 O18 2.096(2)
Co4 O1 1.965(2)
Co4 O2 2.082(2)
Co4 O5 2.130(2)
Co4 O13 2.058(2)
Co4 O14 2.143(2)
Co4 O17 2.083(2)
Co5 O21 2.059(3)
Co5 O22 2.132(2)
Co5 O29 1.958(3)
Co5 O30 2.079(2)
Co5 O35 2.148(3)
Co5 O40 2.100(2)
Co6 O22 2.082(2)
Co6 O23 1.977(2)
Co6 O27 2.145(2)
Co6 O34 2.144(2)
Co6 O35 2.053(3)
Co6 O37 2.089(3)
Co7 O26 2.129(2)
Co7 O27 2.065(2)
Co7 O31 2.155(2)
Co7 O33 1.976(2)
Co7 O34 2.064(2)
Co7 O38 2.089(2)
Co8 O21 2.157(2)
Co8 O25 1.963(3)
Co8 O26 2.080(2)
Co8 O30 2.110(3)
Co8 O31 2.057(3)
Co8 O39 2.102(2)
O1 C11 1.296(4)
O2 C1U 1.263(4)
O3 C1 1.322(4)
O4 C15 1.219(4)
O5 C1P 1.328(4)
O6 C1W 1.263(4)
O7 C25 1.298(4)
O8 C24 1.230(4)
O9 C29 1.295(4)
O10 C35 1.265(4)
O11 C39 1.329(4)
O12 C38 1.229(4)
O13 C43 1.330(4)
O14 C49 1.262(4)
O15 C53 1.294(5)
O16 C52 1.223(4)
O17 C57 1.243(4)
O18 C60 1.242(4)
O19 C1O 1.236(4)
O20 C66 1.241(5)
O21 C69 1.318(4)
O22 C75 1.257(4)
O23 C79 1.296(4)
O24 C78 1.221(5)
O25 C83 1.291(5)
O26 C88 1.265(4)
O27 C92 1.320(4)
O28 C91 1.224(5)
O29 C96 1.240(13)
O29 C97 1.395(11)
O30 C108 1.19(2)
O30 C109 1.369(18)
O31 C116 1.246(18)
O31 C117 1.413(17)
O33 C4 1.29(3)
O33 C125 1.308(12)
O34 C136 1.26(3)
O34 C137 1.277(12)
O35 C144 1.397(19)
O35 C145 1.322(10)
O37 C152 1.289(5)
O38 C155 1.241(5)
O39 C158 1.244(5)
O40 C161 1.188(7)
O40 C162 1.270(7)
O41 C167 1.196(8)
O42 C170 1.167(9)
O43 C173 1.202(7)
N1 C57 1.323(4)
N1 C58 1.458(5)
N1 C59 1.454(5)
N2 C60 1.312(4)
N2 C61 1.451(5)
N2 C62 1.468(5)
N3 C64 1.447(5)
N3 C65 1.457(5)
N3 C1O 1.311(5)
N4 C66 1.297(6)
N4 C67 1.373(8)
N4 C68 1.465(7)
N5 C152 1.319(5)
N5 C153 1.429(6)
N5 C154 1.475(6)
N6 C155 1.302(5)
N6 C156 1.427(8)
N6 C157 1.476(6)
N7 C158 1.315(5)
N7 C159 1.455(6)
N7 C160 1.453(6)
N9 C167 1.294(8)
N9 C168 1.443(9)
N9 C169 1.387(9)
N10 C170 1.269(9)
N10 C171 1.406(9)
N10 C172 1.382(9)
N11 C173 1.338(7)
N11 C174 1.461(8)
N11 C175 1.458(9)
C1 C2 1.415(4)
C1 C7 1.428(4)
C2 H2 0.9300
C2 C3 1.375(5)
C3 H3 0.9300
C3 C10 1.386(5)
C4 C126 1.39(3)
C4 C134 1.43(3)
C6 C83 1.434(5)
C6 C87 1.428(5)
C6 C88 1.443(4)
C7 C1I 1.415(4)
C7 C1U 1.471(4)
C10 H10 0.9300
C10 C1I 1.388(5)
C11 C1A 1.418(5)
C11 C1X 1.437(4)
C13 H13 0.9300
C13 C32 1.402(6)
C13 C1G 1.366(6)
C14 H14 0.9300
C14 C23 1.379(5)
C14 C27 1.397(5)
C15 C1I 1.489(5)
C15 C1S 1.484(5)
C18 H18 0.9300
C18 C1T 1.393(5)
C18 C1Y 1.388(5)
C20 C1P 1.427(4)
C20 C1W 1.458(4)
C20 C1Y 1.414(4)
C22 C23 1.429(4)
C22 C25 1.433(4)
C22 C1W 1.451(4)
C23 C24 1.485(5)
C24 C1Y 1.487(4)
C25 C26 1.428(4)
C26 H26 0.9300
C26 C27 1.367(5)
C27 H27 0.9300
C29 C34 1.435(4)
C29 C1G 1.434(5)
C32 H32 0.9300
C32 C33 1.376(5)
C33 C34 1.424(4)
C33 C38 1.475(5)
C34 C35 1.450(4)
C35 C36 1.465(4)
C36 C37 1.412(5)
C36 C39 1.429(5)
C37 C38 1.485(5)
C37 C42A 1.378(17)
C37 C42B 1.418(14)
C39 C40A 1.41(2)
C39 C40B 1.428(19)
C43 C44 1.410(5)
C43 C48 1.422(5)
C44 H44 0.9300
C44 C45 1.380(5)
C45 H45 0.9300
C45 C46 1.386(5)
C46 H46 0.9300
C46 C47 1.388(5)
C47 C48 1.419(4)
C47 C52 1.481(5)
C48 C49 1.469(4)
C49 C50 1.442(5)
C50 C51 1.417(5)
C50 C53 1.425(5)
C51 C52 1.469(5)
C51 C56A 1.350(8)
C51 C56B 1.506(9)
C53 C54A 1.414(8)
C53 C54B 1.553(9)
C57 H57 0.9300
C58 H58A 0.9600
C58 H58B 0.9600
C58 H58C 0.9600
C59 H59A 0.9600
C59 H59B 0.9600
C59 H59C 0.9600
C60 H60 0.9300
C61 H61A 0.9600
C61 H61B 0.9600
C61 H61C 0.9600
C62 H62A 0.9600
C62 H62B 0.9600
C62 H62C 0.9600
C64 H64A 0.9600
C64 H64B 0.9600
C64 H64C 0.9600
C65 H65A 0.9600
C65 H65B 0.9600
C65 H65C 0.9600
C66 H66 0.9300
C67 H67A 0.9600
C67 H67B 0.9600
C67 H67C 0.9600
C68 H68A 0.9600
C68 H68B 0.9600
C68 H68C 0.9600
C69 C70 1.419(5)
C69 C74 1.431(5)
C70 H70 0.9300
C70 C71 1.364(6)
C71 H71 0.9300
C71 C72 1.394(6)
C72 H72 0.9300
C72 C73 1.379(5)
C73 C74 1.411(5)
C73 C78 1.492(5)
C74 C75 1.475(4)
C75 C76 1.449(4)
C76 C77 1.427(5)
C76 C79 1.429(4)
C77 C78 1.479(5)
C77 C82 1.372(5)
C79 C80 1.421(5)
C80 H80 0.9300
C80 C81 1.369(5)
C81 H81 0.9300
C81 C82 1.390(6)
C82 H82 0.9300
C83 C84 1.426(5)
C84 H84 0.9300
C84 C85 1.363(7)
C85 H85 0.9300
C85 C86 1.402(6)
C86 H86 0.9300
C86 C87 1.385(5)
C87 C91 1.475(5)
C88 C89 1.462(4)
C89 C90 1.412(5)
C89 C92 1.440(4)
C90 C91 1.478(5)
C90 C95 1.381(5)
C92 C93 1.413(4)
C93 H93 0.9300
C93 C94 1.385(5)
C94 H94 0.9300
C94 C95 1.394(5)
C95 H95 0.9300
C96 C98 1.456(14)
C96 C106 1.425(15)
C97 C99 1.424(14)
C97 C107 1.440(15)
C98 H98 0.9300
C98 C100 1.343(11)
C99 H99 0.9300
C99 C101 1.363(11)
C100 H100 0.9300
C100 C102 1.405(11)
C101 H101 0.9300
C101 C103 1.399(11)
C102 H102 0.9300
C102 C104 1.392(10)
C103 H103 0.9300
C103 C105 1.367(10)
C104 C106 1.411(11)
C104 C114 1.476(10)
C105 C107 1.416(11)
C105 C115 1.471(10)
C106 C108 1.43(2)
C107 C109 1.47(2)
C108 C110 1.50(2)
C109 C111 1.43(2)
C110 C112 1.411(16)
C110 C116 1.44(2)
C111 C113 1.401(15)
C111 C117 1.43(2)
C112 C114 1.484(11)
C112 C122 1.377(10)
C113 C115 1.515(11)
C113 C123 1.390(10)
C114 O32A 1.234(10)
C115 O32B 1.232(10)
C116 C118 1.40(2)
C117 C119 1.42(2)
C118 H118 0.9300
C118 C120 1.373(16)
C119 H119 0.9300
C119 C121 1.374(16)
C120 H120 0.9300
C120 C122 1.399(11)
C121 H121 0.9300
C121 C123 1.396(11)
C122 H122 0.9300
C123 H123 0.9300
C125 C127 1.439(14)
C125 C135 1.425(15)
C126 H126 0.9300
C126 C128 1.36(2)
C127 H127 0.9300
C127 C129 1.379(10)
C128 H128 0.9300
C128 C130 1.413(17)
C129 H129 0.9300
C129 C131 1.398(9)
C130 H130 0.9300
C130 C132 1.387(16)
C131 H131 0.9300
C131 C133 1.373(8)
C132 C134 1.40(2)
C132 C142 1.473(17)
C133 C135 1.430(11)
C133 C143 1.478(8)
C134 C136 1.45(3)
C135 C137 1.448(15)
C136 C138 1.50(3)
C137 C139 1.454(15)
C138 C140 1.38(2)
C138 C144 1.42(3)
C139 C141 1.437(10)
C139 C145 1.425(12)
C140 C142 1.500(16)
C140 C150 1.382(17)
C141 C143 1.487(8)
C141 C151 1.376(8)
C142 O36A 1.229(15)
C143 O36B 1.221(8)
C144 C146 1.37(3)
C145 C147 1.429(13)
C146 H146 0.9300
C146 C148 1.37(3)
C147 H147 0.9300
C147 C149 1.376(12)
C148 H148 0.9300
C148 C150 1.396(19)
C149 H149 0.9300
C149 C151 1.390(9)
C150 H150 0.9300
C151 H151 0.9300
C152 H152 0.9300
C153 H15A 0.9600
C153 H15B 0.9600
C153 H15C 0.9600
C154 H15D 0.9600
C154 H15E 0.9600
C154 H15F 0.9600
C155 H155 0.9300
C156 H15G 0.9600
C156 H15H 0.9600
C156 H15I 0.9600
C157 H15J 0.9600
C157 H15K 0.9600
C157 H15L 0.9600
C158 H158 0.9300
C159 H15M 0.9600
C159 H15N 0.9600
C159 H15O 0.9600
C160 H16A 0.9600
C160 H16B 0.9600
C160 H16C 0.9600
C161 H161 0.9300
C161 N8A 1.301(8)
C162 H162 0.9300
C162 N8B 1.321(7)
C163 H16D 0.9600
C163 H16E 0.9600
C163 H16F 0.9600
C163 N8A 1.451(8)
C164 H16G 0.9600
C164 H16H 0.9600
C164 H16I 0.9600
C164 N8B 1.441(8)
C165 H16J 0.9600
C165 H16K 0.9600
C165 H16L 0.9600
C165 N8A 1.439(8)
C166 H16M 0.9600
C166 H16N 0.9600
C166 H16O 0.9600
C166 N8B 1.452(7)
C167 H167 0.9300
C168 H16P 0.9600
C168 H16Q 0.9600
C168 H16R 0.9600
C169 H16S 0.9600
C169 H16T 0.9600
C169 H16U 0.9600
C170 H170 0.9300
C171 H17A 0.9600
C171 H17B 0.9600
C171 H17C 0.9600
C172 H17D 0.9600
C172 H17E 0.9600
C172 H17F 0.9600
C173 H173 0.9300
C174 H17G 0.9600
C174 H17H 0.9600
C174 H17I 0.9600
C175 H17J 0.9600
C175 H17K 0.9600
C175 H17L 0.9600
C1A H1A 0.9300
C1A C1Q 1.370(5)
C40A H40A 0.9300
C40A C41A 1.38(2)
C41A H41A 0.9300
C41A C42A 1.41(2)
C42A H42A 0.9300
C54A H54A 0.9300
C54A C55A 1.365(10)
C55A H55A 0.9300
C55A C56A 1.390(11)
C56A H56A 0.9300
C40B H40B 0.9300
C40B C41B 1.36(2)
C41B H41B 0.9300
C41B C42B 1.399(19)
C42B H42B 0.9300
C54B H54B 0.9300
C54B C55B 1.376(11)
C55B H55B 0.9300
C55B C56B 1.401(12)
C56B H56B 0.9300
C1G H1G 0.9300
C1N H1N 0.9300
C1N C1Q 1.397(5)
C1N C1S 1.371(5)
C1O H1O 0.9300
C1P C1V 1.406(5)
C1Q H1Q 0.9300
C1S C1X 1.428(4)
C1T H1T 0.9300
C1T C1V 1.377(5)
C1U C1X 1.448(4)
C1V H1V 0.9300

loop_
_geom_torsion_atom_site_label_1
_geom_torsion_atom_site_label_2
_geom_torsion_atom_site_label_3
_geom_torsion_atom_site_label_4
_geom_torsion
Co1 O5 C1P C20 -35.5(4)
Co1 O5 C1P C1V 145.2(3)
Co1 O6 C1W C20 41.0(4)
Co1 O6 C1W C22 -139.8(2)
Co1 O11 C39 C36 -98.5(4)
Co1 O11 C39 C40A 72.4(6)
Co1 O11 C39 C40B 93.0(6)
Co1 O14 C49 C48 163.8(2)
Co1 O14 C49 C50 -16.4(5)
Co1 O15 C53 C50 16.6(8)
Co1 O15 C53 C54A 177.8(5)
Co1 O15 C53 C54B -143.4(5)
Co1 O19 C1O N3 -162.8(3)
Co2 O3 C1 C2 -80.2(3)
Co2 O3 C1 C7 100.9(3)
Co2 O6 C1W C20 -161.1(2)
Co2 O6 C1W C22 18.1(4)
Co2 O7 C25 C22 -25.4(5)
Co2 O7 C25 C26 153.4(3)
Co2 O10 C35 C34 137.1(2)
Co2 O10 C35 C36 -43.4(4)
Co2 O11 C39 C36 34.3(5)
Co2 O11 C39 C40A -154.9(6)
Co2 O11 C39 C40B -134.3(6)
Co2 O20 C66 N4 156.6(4)
Co3 O2 C1U C7 43.5(4)
Co3 O2 C1U C1X -137.6(2)
Co3 O3 C1 C2 145.4(2)
Co3 O3 C1 C7 -33.5(4)
Co3 O9 C29 C34 19.4(6)
Co3 O9 C29 C1G -159.8(3)
Co3 O10 C35 C34 -15.8(4)
Co3 O10 C35 C36 163.7(2)
Co3 O13 C43 C44 80.1(3)
Co3 O13 C43 C48 -100.3(3)
Co3 O18 C60 N2 -158.8(3)
Co4 O1 C11 C1A 163.3(2)
Co4 O1 C11 C1X -16.1(5)
Co4 O2 C1U C7 -165.0(2)
Co4 O2 C1U C1X 13.9(4)
Co4 O5 C1P C20 97.4(3)
Co4 O5 C1P C1V -81.9(3)
Co4 O13 C43 C44 -147.1(2)
Co4 O13 C43 C48 32.6(4)
Co4 O14 C49 C48 -43.5(4)
Co4 O14 C49 C50 136.3(3)
Co4 O17 C57 N1 164.3(3)
Co5 O21 C69 C70 151.0(3)
Co5 O21 C69 C74 -29.1(4)
Co5 O22 C75 C74 47.3(4)
Co5 O22 C75 C76 -131.9(3)
Co5 O29 C96 C98 -175.4(5)
Co5 O29 C96 C106 -2.7(12)
Co5 O29 C97 C99 -155.6(6)
Co5 O29 C97 C107 32.9(12)
Co5 O30 C108 C106 -8.1(15)
Co5 O30 C108 C110 167.8(6)
Co5 O30 C109 C107 -24.7(15)
Co5 O30 C109 C111 157.5(8)
Co5 O35 C144 C138 -108.8(12)
Co5 O35 C144 C146 82.0(13)
Co5 O35 C145 C139 -98.3(5)
Co5 O35 C145 C147 76.8(7)
Co5 O40 C161 N8A -149.6(8)
Co5 O40 C162 N8B -152.6(5)
Co6 O22 C75 C74 -160.7(2)
Co6 O22 C75 C76 20.1(4)
Co6 O23 C79 C76 -12.3(5)
Co6 O23 C79 C80 168.4(3)
Co6 O27 C92 C89 101.5(3)
Co6 O27 C92 C93 -79.9(3)
Co6 O34 C136 C134 137.0(12)
Co6 O34 C136 C138 -35.3(17)
Co6 O34 C137 C135 132.9(5)
Co6 O34 C137 C139 -48.9(6)
Co6 O35 C144 C138 16.4(18)
Co6 O35 C144 C146 -152.8(9)
Co6 O35 C145 C139 36.8(7)
Co6 O35 C145 C147 -148.1(4)
Co6 O37 C152 N5 156.9(3)
Co7 O26 C88 C6 -131.4(3)
Co7 O26 C88 C89 47.2(4)
Co7 O27 C92 C89 -31.4(4)
Co7 O27 C92 C93 147.2(2)
Co7 O31 C116 C110 -102.8(14)
Co7 O31 C116 C118 82.3(15)
Co7 O31 C117 C111 -97.7(14)
Co7 O31 C117 C119 76.7(14)
Co7 O33 C4 C126 -161.3(9)
Co7 O33 C4 C134 25.9(18)
Co7 O33 C125 C127 -173.3(4)
Co7 O33 C125 C135 1.5(8)
Co7 O34 C136 C134 -33.2(17)
Co7 O34 C136 C138 154.6(9)
Co7 O34 C137 C135 -14.4(7)
Co7 O34 C137 C139 163.8(4)
Co7 O38 C155 N6 -154.5(3)
Co8 O21 C69 C70 -80.1(3)
Co8 O21 C69 C74 99.8(3)
Co8 O25 C83 C6 -9.9(6)
Co8 O25 C83 C84 169.2(3)
Co8 O26 C88 C6 19.1(4)
Co8 O26 C88 C89 -162.3(2)
Co8 O30 C108 C106 131.8(11)
Co8 O30 C108 C110 -52.3(10)
Co8 O30 C109 C107 139.2(9)
Co8 O30 C109 C111 -38.6(14)
Co8 O31 C116 C110 31.7(17)
Co8 O31 C116 C118 -143.1(10)
Co8 O31 C117 C111 30.6(18)
Co8 O31 C117 C119 -155.1(9)
Co8 O39 C158 N7 147.5(3)
O1 C11 C1A C1Q -177.2(4)
O1 C11 C1X C1S 179.0(3)
O1 C11 C1X C1U -1.4(5)
O2 C1U C1X C11 2.2(5)
O2 C1U C1X C1S -178.2(3)
O3 C1 C2 C3 -176.6(3)
O3 C1 C7 C1I 175.9(3)
O3 C1 C7 C1U -6.9(5)
O4 C15 C1I C7 174.6(4)
O4 C15 C1I C10 -6.9(5)
O4 C15 C1S C1N 4.2(6)
O4 C15 C1S C1X -174.8(4)
O5 C1P C1V C1T 179.9(3)
O7 C25 C26 C27 -175.7(4)
O8 C24 C1Y C18 -1.2(5)
O8 C24 C1Y C20 -179.8(3)
O9 C29 C34 C33 -177.3(3)
O9 C29 C34 C35 2.5(6)
O9 C29 C1G C13 174.9(5)
O10 C35 C36 C37 -175.7(3)
O10 C35 C36 C39 1.6(5)
O11 C39 C40A C41A -177.0(8)
O11 C39 C40B C41B 177.1(9)
O13 C43 C44 C45 178.7(3)
O13 C43 C48 C47 -177.8(3)
O13 C43 C48 C49 5.7(5)
O14 C49 C50 C51 178.2(4)
O14 C49 C50 C53 -4.2(6)
O15 C53 C54A C55A 178.7(8)
O15 C53 C54B C55B 173.9(8)
O21 C69 C70 C71 177.6(4)
O21 C69 C74 C73 -179.8(3)
O21 C69 C74 C75 -4.3(5)
O22 C75 C76 C77 -177.4(3)
O22 C75 C76 C79 6.9(5)
O23 C79 C80 C81 -173.0(4)
O25 C83 C84 C85 -175.7(4)
O26 C88 C89 C90 173.7(3)
O26 C88 C89 C92 -3.2(5)
O27 C92 C93 C94 -179.0(3)
O29 C96 C98 C100 166.8(8)
O29 C96 C106 C104 -167.8(8)
O29 C96 C106 C108 15.5(14)
O29 C97 C99 C101 -175.2(8)
O29 C97 C107 C105 173.4(8)
O29 C97 C107 C109 -4.3(15)
O30 C108 C110 C112 -169.3(9)
O30 C108 C110 C116 4.9(16)
O30 C109 C111 C113 -177.6(9)
O30 C109 C111 C117 0.7(18)
O31 C116 C118 C120 -179.9(10)
O31 C117 C119 C121 -178.7(10)
O33 C4 C126 C128 -177.4(12)
O33 C4 C134 C132 177.2(12)
O33 C4 C134 C136 0(2)
O33 C125 C127 C129 170.8(6)
O33 C125 C135 C133 -169.1(5)
O33 C125 C135 C137 14.9(9)
O34 C136 C138 C140 179.3(12)
O34 C136 C138 C144 -7(2)
O34 C137 C139 C141 -169.7(5)
O34 C137 C139 C145 5.8(8)
O35 C144 C146 C148 170.5(13)
O35 C145 C147 C149 -176.6(6)
O40 C161 N8A C163 -0.4(16)
O40 C161 N8A C165 175.2(9)
O40 C162 N8B C164 -0.3(12)
O40 C162 N8B C166 -175.4(6)
C1 C2 C3 C10 0.1(6)
C1 C7 C1I C10 1.2(5)
C1 C7 C1I C15 179.6(3)
C1 C7 C1U O2 0.9(4)
C1 C7 C1U C1X -178.0(3)
C2 C1 C7 C1I -3.0(5)
C2 C1 C7 C1U 174.2(3)
C2 C3 C10 C1I -2.0(6)
C3 C10 C1I C7 1.3(6)
C3 C10 C1I C15 -177.1(3)
C4 C126 C128 C130 0(2)
C4 C134 C136 O34 4(2)
C4 C134 C136 C138 176.1(13)
C6 C83 C84 C85 3.5(6)
C6 C87 C91 O28 171.3(4)
C6 C87 C91 C90 -10.1(5)
C6 C88 C89 C90 -7.7(5)
C6 C88 C89 C92 175.5(3)
C7 C1 C2 C3 2.4(5)
C7 C1U C1X C11 -178.9(3)
C7 C1U C1X C1S 0.7(4)
C11 C1A C1Q C1N -2.2(6)
C13 C32 C33 C34 -2.9(6)
C13 C32 C33 C38 175.8(4)
C14 C23 C24 O8 1.4(6)
C14 C23 C24 C1Y -178.4(3)
C15 C1S C1X C11 177.5(3)
C15 C1S C1X C1U -2.1(5)
C18 C1T C1V C1P -0.6(6)
C20 C1P C1V C1T 0.6(5)
C22 C23 C24 O8 -178.2(4)
C22 C23 C24 C1Y 1.9(5)
C22 C25 C26 C27 3.2(5)
C23 C14 C27 C26 -0.4(6)
C23 C22 C25 O7 177.8(3)
C23 C22 C25 C26 -0.9(5)
C23 C22 C1W O6 -174.4(3)
C23 C22 C1W C20 4.8(5)
C23 C24 C1Y C18 178.6(3)
C23 C24 C1Y C20 0.0(5)
C25 C22 C23 C14 -1.9(5)
C25 C22 C23 C24 177.8(3)
C25 C22 C1W O6 3.5(5)
C25 C22 C1W C20 -177.3(3)
C25 C26 C27 C14 -2.5(6)
C27 C14 C23 C22 2.6(6)
C27 C14 C23 C24 -177.0(4)
C29 C34 C35 O10 -4.0(5)
C29 C34 C35 C36 176.5(3)
C32 C13 C1G C29 3.3(8)
C32 C33 C34 C29 1.6(5)
C32 C33 C34 C35 -178.2(3)
C32 C33 C38 O12 -3.1(6)
C32 C33 C38 C37 178.6(4)
C33 C34 C35 O10 175.8(3)
C33 C34 C35 C36 -3.7(5)
C34 C29 C1G C13 -4.4(7)
C34 C33 C38 O12 175.6(4)
C34 C33 C38 C37 -2.6(5)
C34 C35 C36 C37 3.8(5)
C34 C35 C36 C39 -178.9(3)
C35 C36 C37 C38 -3.4(6)
C35 C36 C37 C42A 162.8(7)
C35 C36 C37 C42B -170.8(7)
C35 C36 C39 O11 3.4(6)
C35 C36 C39 C40A -167.2(6)
C35 C36 C39 C40B 172.1(6)
C36 C37 C38 O12 -175.5(4)
C36 C37 C38 C33 2.8(6)
C36 C37 C42A C41A 14.3(13)
C36 C37 C42B C41B -9.0(14)
C36 C39 C40A C41A -5.6(13)
C36 C39 C40B C41B 7.7(14)
C37 C36 C39 O11 -179.3(4)
C37 C36 C39 C40A 10.1(7)
C37 C36 C39 C40B -10.6(8)
C38 C33 C34 C29 -177.1(3)
C38 C33 C34 C35 3.1(5)
C38 C37 C42A C41A -179.0(8)
C38 C37 C42B C41B -177.0(9)
C39 C36 C37 C38 179.2(4)
C39 C36 C37 C42A -14.6(8)
C39 C36 C37 C42B 11.8(8)
C39 C40A C41A C42A 5.2(16)
C39 C40B C41B C42B -5.2(18)
C43 C44 C45 C46 -0.8(6)
C43 C48 C49 O14 0.4(5)
C43 C48 C49 C50 -179.4(3)
C44 C43 C48 C47 1.8(5)
C44 C43 C48 C49 -174.6(3)
C44 C45 C46 C47 1.7(6)
C45 C46 C47 C48 -0.8(5)
C45 C46 C47 C52 177.9(3)
C46 C47 C48 C43 -1.0(5)
C46 C47 C48 C49 175.6(3)
C46 C47 C52 O16 2.3(5)
C46 C47 C52 C51 -178.8(4)
C47 C48 C49 O14 -175.9(3)
C47 C48 C49 C50 4.2(5)
C48 C43 C44 C45 -1.0(5)
C48 C47 C52 O16 -178.9(3)
C48 C47 C52 C51 0.0(5)
C48 C49 C50 C51 -2.0(6)
C48 C49 C50 C53 175.6(4)
C49 C50 C51 C52 -1.3(7)
C49 C50 C51 C56A 159.3(6)
C49 C50 C51 C56B -162.2(5)
C49 C50 C53 O15 4.4(8)
C49 C50 C53 C54A -156.9(6)
C49 C50 C53 C54B 164.2(5)
C50 C51 C52 O16 -178.8(4)
C50 C51 C52 C47 2.3(7)
C50 C51 C56A C55A 11.4(13)
C50 C51 C56B C55B -14.1(11)
C50 C53 C54A C55A -17.7(12)
C50 C53 C54B C55B 11.5(11)
C51 C50 C53 O15 -178.0(5)
C51 C50 C53 C54A 20.7(8)
C51 C50 C53 C54B -18.2(8)
C52 C47 C48 C43 -179.7(3)
C52 C47 C48 C49 -3.2(5)
C52 C51 C56A C55A 173.2(8)
C52 C51 C56B C55B -176.1(7)
C53 C50 C51 C52 -179.0(5)
C53 C50 C51 C56A -18.4(9)
C53 C50 C51 C56B 20.2(8)
C53 C54A C55A C56A 11.7(15)
C53 C54B C55B C56B -5.9(15)
C58 N1 C57 O17 0.6(6)
C59 N1 C57 O17 177.3(4)
C61 N2 C60 O18 -6.0(6)
C62 N2 C60 O18 -178.0(3)
C64 N3 C1O O19 -2.3(6)
C65 N3 C1O O19 -179.5(3)
C67 N4 C66 O20 -5.3(9)
C68 N4 C66 O20 177.5(5)
C69 C70 C71 C72 1.8(6)
C69 C74 C75 O22 -5.7(5)
C69 C74 C75 C76 173.6(3)
C70 C69 C74 C73 0.1(5)
C70 C69 C74 C75 175.6(3)
C70 C71 C72 C73 1.1(6)
C71 C72 C73 C74 -3.3(6)
C71 C72 C73 C78 175.4(4)
C72 C73 C74 C69 2.8(5)
C72 C73 C74 C75 -172.9(3)
C72 C73 C78 O24 0.3(6)
C72 C73 C78 C77 -177.6(4)
C73 C74 C75 O22 169.9(3)
C73 C74 C75 C76 -10.9(5)
C74 C69 C70 C71 -2.3(5)
C74 C73 C78 O24 179.0(4)
C74 C73 C78 C77 1.1(5)
C74 C75 C76 C77 3.4(5)
C74 C75 C76 C79 -172.3(3)
C75 C76 C77 C78 6.4(5)
C75 C76 C77 C82 -172.9(3)
C75 C76 C79 O23 -11.3(6)
C75 C76 C79 C80 168.0(3)
C76 C77 C78 O24 173.4(4)
C76 C77 C78 C73 -8.7(5)
C76 C77 C82 C81 2.6(6)
C76 C79 C80 C81 7.6(6)
C77 C76 C79 O23 173.0(3)
C77 C76 C79 C80 -7.7(5)
C78 C73 C74 C69 -175.9(3)
C78 C73 C74 C75 8.5(5)
C78 C77 C82 C81 -176.7(4)
C79 C76 C77 C78 -177.8(3)
C79 C76 C77 C82 2.9(5)
C79 C80 C81 C82 -2.3(7)
C80 C81 C82 C77 -3.0(7)
C82 C77 C78 O24 -7.3(6)
C82 C77 C78 C73 170.6(4)
C83 C6 C87 C86 3.2(5)
C83 C6 C87 C91 -176.5(3)
C83 C6 C88 O26 4.2(5)
C83 C6 C88 C89 -174.4(3)
C83 C84 C85 C86 -0.5(7)
C84 C85 C86 C87 -1.3(7)
C85 C86 C87 C6 -0.2(6)
C85 C86 C87 C91 179.6(4)
C86 C87 C91 O28 -8.5(6)
C86 C87 C91 C90 170.1(3)
C87 C6 C83 O25 174.4(3)
C87 C6 C83 C84 -4.7(5)
C87 C6 C88 O26 -179.5(3)
C87 C6 C88 C89 1.9(5)
C88 C6 C83 O25 -9.3(6)
C88 C6 C83 C84 171.6(3)
C88 C6 C87 C86 -173.2(3)
C88 C6 C87 C91 7.1(5)
C88 C89 C90 C91 4.4(5)
C88 C89 C90 C95 -175.5(3)
C88 C89 C92 O27 -5.4(5)
C88 C89 C92 C93 176.0(3)
C89 C90 C91 O28 -177.2(4)
C89 C90 C91 C87 4.2(5)
C89 C90 C95 C94 -0.7(5)
C89 C92 C93 C94 -0.3(5)
C90 C89 C92 O27 177.7(3)
C90 C89 C92 C93 -0.9(5)
C91 C90 C95 C94 179.4(3)
C92 C89 C90 C91 -178.7(3)
C92 C89 C90 C95 1.4(5)
C92 C93 C94 C95 1.1(6)
C93 C94 C95 C90 -0.6(6)
C95 C90 C91 O28 2.7(5)
C95 C90 C91 C87 -175.9(3)
C96 C98 C100 C102 4.5(15)
C96 C106 C108 O30 -9.5(16)
C96 C106 C108 C110 174.7(8)
C97 C99 C101 C103 0.5(15)
C97 C107 C109 O30 0.3(16)
C97 C107 C109 C111 178.0(10)
C98 C96 C106 C104 5.1(12)
C98 C96 C106 C108 -171.5(9)
C98 C100 C102 C104 -0.3(14)
C99 C97 C107 C105 2.1(12)
C99 C97 C107 C109 -175.6(10)
C99 C101 C103 C105 3.2(14)
C100 C102 C104 C106 -1.0(13)
C100 C102 C104 C114 -179.8(8)
C101 C103 C105 C107 -4.4(13)
C101 C103 C105 C115 177.2(8)
C102 C104 C106 C96 -1.6(12)
C102 C104 C106 C108 175.0(9)
C102 C104 C114 C112 -171.6(7)
C102 C104 C114 O32A 7.6(12)
C103 C105 C107 C97 1.7(12)
C103 C105 C107 C109 179.4(9)
C103 C105 C115 C113 177.7(8)
C103 C105 C115 O32B -3.5(13)
C104 C106 C108 O30 173.8(9)
C104 C106 C108 C110 -2.0(14)
C105 C107 C109 O30 -177.4(9)
C105 C107 C109 C111 0.3(16)
C106 C96 C98 C100 -6.8(13)
C106 C104 C114 C112 9.6(11)
C106 C104 C114 O32A -171.2(8)
C106 C108 C110 C112 6.8(15)
C106 C108 C110 C116 -179.0(11)
C107 C97 C99 C101 -3.2(14)
C107 C105 C115 C113 -0.8(11)
C107 C105 C115 O32B 178.0(9)
C107 C109 C111 C113 4.7(17)
C107 C109 C111 C117 -177.0(12)
C108 C110 C112 C114 -3.3(13)
C108 C110 C112 C122 175.4(9)
C108 C110 C116 O31 7(2)
C108 C110 C116 C118 -178.1(11)
C109 C111 C113 C115 -7.8(14)
C109 C111 C113 C123 171.4(10)
C109 C111 C117 O31 3(2)
C109 C111 C117 C119 -171.5(12)
C110 C112 C114 C104 -4.6(12)
C110 C112 C114 O32A 176.2(8)
C110 C112 C122 C120 1.0(13)
C110 C116 C118 C120 5.0(18)
C111 C113 C115 C105 5.9(12)
C111 C113 C115 O32B -172.9(9)
C111 C113 C123 C121 3.6(13)
C111 C117 C119 C121 -4(2)
C112 C110 C116 O31 -178.6(11)
C112 C110 C116 C118 -3.8(17)
C113 C111 C117 O31 -178.7(11)
C113 C111 C117 C119 6.8(18)
C114 C104 C106 C96 177.1(8)
C114 C104 C106 C108 -6.2(12)
C114 C112 C122 C120 179.7(8)
C115 C105 C107 C97 -179.9(8)
C115 C105 C107 C109 -2.1(12)
C115 C113 C123 C121 -177.2(7)
C116 C110 C112 C114 -177.8(10)
C116 C110 C112 C122 0.9(14)
C116 C118 C120 C122 -3.0(15)
C117 C111 C113 C115 173.9(10)
C117 C111 C113 C123 -7.0(15)
C117 C119 C121 C123 0.7(16)
C118 C120 C122 C112 0.0(13)
C119 C121 C123 C113 -0.4(13)
C122 C112 C114 C104 176.6(7)
C122 C112 C114 O32A -2.6(12)
C123 C113 C115 C105 -173.3(7)
C123 C113 C115 O32B 7.9(13)
C125 C127 C129 C131 0.6(11)
C125 C135 C137 O34 -8.0(8)
C125 C135 C137 C139 173.8(5)
C126 C4 C134 C132 4.5(19)
C126 C4 C134 C136 -173.1(13)
C126 C128 C130 C132 3(2)
C127 C125 C135 C133 5.8(8)
C127 C125 C135 C137 -170.2(5)
C127 C129 C131 C133 2.3(11)
C128 C130 C132 C134 -2(2)
C128 C130 C132 C142 177.6(12)
C129 C131 C133 C135 -1.0(11)
C129 C131 C133 C143 179.2(6)
C130 C132 C134 C4 -1.6(19)
C130 C132 C134 C136 176.1(13)
C130 C132 C142 C140 -176.4(11)
C130 C132 C142 O36A -1.1(18)
C131 C133 C135 C125 -3.2(9)
C131 C133 C135 C137 172.8(6)
C131 C133 C143 C141 -169.8(6)
C131 C133 C143 O36B 7.3(10)
C132 C134 C136 O34 -173.6(12)
C132 C134 C136 C138 -2(2)
C133 C135 C137 O34 176.0(5)
C133 C135 C137 C139 -2.1(8)
C134 C4 C126 C128 -4(2)
C134 C132 C142 C140 3.2(18)
C134 C132 C142 O36A 178.6(12)
C134 C136 C138 C140 7(2)
C134 C136 C138 C144 -178.9(13)
C135 C125 C127 C129 -4.6(9)
C135 C133 C143 C141 10.4(9)
C135 C133 C143 O36B -172.5(6)
C135 C137 C139 C141 8.5(8)
C135 C137 C139 C145 -176.0(5)
C136 C138 C140 C142 -7.6(18)
C136 C138 C140 C150 173.6(13)
C136 C138 C144 O35 16(2)
C136 C138 C144 C146 -174.5(13)
C137 C139 C141 C143 -5.2(9)
C137 C139 C141 C151 174.7(6)
C137 C139 C145 O35 1.0(9)
C137 C139 C145 C147 -174.0(5)
C138 C140 C142 C132 2.7(18)
C138 C140 C142 O36A -172.7(12)
C138 C140 C150 C148 1(2)
C138 C144 C146 C148 1(2)
C139 C141 C143 C133 -4.0(9)
C139 C141 C143 O36B 178.8(6)
C139 C141 C151 C149 -0.3(11)
C139 C145 C147 C149 -1.1(10)
C140 C138 C144 O35 -169.8(11)
C140 C138 C144 C146 -1(2)
C141 C139 C145 O35 176.6(5)
C141 C139 C145 C147 1.6(8)
C142 C132 C134 C4 178.7(12)
C142 C132 C134 C136 -3.6(19)
C142 C140 C150 C148 -177.9(12)
C143 C133 C135 C125 176.6(5)
C143 C133 C135 C137 -7.4(9)
C143 C141 C151 C149 179.6(7)
C144 C138 C140 C142 178.3(12)
C144 C138 C140 C150 -0.5(19)
C144 C146 C148 C150 -1(2)
C145 C139 C141 C143 179.1(5)
C145 C139 C141 C151 -1.0(9)
C145 C147 C149 C151 -0.2(11)
C146 C148 C150 C140 0(2)
C147 C149 C151 C141 0.9(12)
C150 C140 C142 C132 -178.4(12)
C150 C140 C142 O36A 6.2(18)
C151 C141 C143 C133 176.1(6)
C151 C141 C143 O36B -1.1(10)
C153 N5 C152 O37 -2.0(7)
C154 N5 C152 O37 175.6(4)
C156 N6 C155 O38 -1.2(7)
C157 N6 C155 O38 -176.6(4)
C159 N7 C158 O39 0.2(6)
C160 N7 C158 O39 178.1(4)
C168 N9 C167 O41 1(2)
C169 N9 C167 O41 -169.1(14)
C171 N10 C170 O42 0(4)
C172 N10 C170 O42 -174(3)
C174 N11 C173 O43 -0.1(10)
C175 N11 C173 O43 -175.0(7)
C1A C11 C1X C1S -0.4(5)
C1A C11 C1X C1U 179.2(3)
C40A C41A C42A C37 -9.6(16)
C42A C37 C38 O12 18.1(8)
C42A C37 C38 C33 -163.7(6)
C54A C55A C56A C51 -8.0(15)
C56A C51 C52 O16 19.7(8)
C56A C51 C52 C47 -159.1(6)
C40B C41B C42B C37 5.4(17)
C42B C37 C38 O12 -7.2(8)
C42B C37 C38 C33 171.0(6)
C54B C55B C56B C51 6.8(14)
C56B C51 C52 O16 -17.1(7)
C56B C51 C52 C47 164.0(5)
C1G C13 C32 C33 0.5(7)
C1G C29 C34 C33 1.9(5)
C1G C29 C34 C35 -178.3(3)
C1I C7 C1U O2 178.1(3)
C1I C7 C1U C1X -0.9(5)
C1I C15 C1S C1N -177.5(3)
C1I C15 C1S C1X 3.5(5)
C1N C1S C1X C11 -1.4(5)
C1N C1S C1X C1U 179.0(3)
C1P C20 C1W O6 -1.0(4)
C1P C20 C1W C22 179.8(3)
C1P C20 C1Y C18 -0.7(5)
C1P C20 C1Y C24 177.8(3)
C1Q C1N C1S C15 -177.5(3)
C1Q C1N C1S C1X 1.6(6)
C1S C15 C1I C7 -3.7(5)
C1S C15 C1I C10 174.8(3)
C1S C1N C1Q C1A 0.2(6)
C1T C18 C1Y C20 0.7(5)
C1T C18 C1Y C24 -177.9(3)
C1U C7 C1I C10 -176.0(3)
C1U C7 C1I C15 2.4(5)
C1W C20 C1P O5 -1.9(5)
C1W C20 C1P C1V 177.4(3)
C1W C20 C1Y C18 -178.1(3)
C1W C20 C1Y C24 0.5(5)
C1W C22 C23 C14 176.1(3)
C1W C22 C23 C24 -4.3(5)
C1W C22 C25 O7 -0.1(5)
C1W C22 C25 C26 -178.8(3)
C1X C11 C1A C1Q 2.2(5)
C1Y C18 C1T C1V 0.0(6)
C1Y C20 C1P O5 -179.2(3)
C1Y C20 C1P C1V 0.1(5)
C1Y C20 C1W O6 176.3(3)
C1Y C20 C1W C22 -2.9(4)

loop_
_platon_squeeze_void_nr
_platon_squeeze_void_average_x
_platon_squeeze_void_average_y
_platon_squeeze_void_average_z
_platon_squeeze_void_volume
_platon_squeeze_void_count_electrons
_platon_squeeze_void_content
1 0.039 0.518 0.046 10.6 0.3 ' '
2 0.500 1.000 1.000 327.9 27.5 'unidentified solvent (most likely DMF)'
3 0.276 0.157 0.413 14.5 -0.4 ' '
4 0.301 0.309 0.547 21.4 0.2 ' '
5 0.699 0.691 0.453 21.5 -0.4 ' '
6 0.724 0.843 0.587 14.5 -0.3 ' '
7 0.961 0.482 0.954 10.4 0.8 ' '
